data_7132331
loop_
_publ_author_name
'Nahon, Emily E.'
'Nelmes, Gareth Roland'
'Brothers, Penelope Jane'
'Hicks, Jamie'

_publ_section_title
;
 Intramolecular C--N bond activation by a transient boryl anion
;
_journal_name_full 'Chemical Communications'
_journal_paper_doi 10.1039/D3CC05182J
_journal_year 2023
_chemical_formula_moiety 'C44 H60 N2 O'
_chemical_formula_sum 'C44 H60 N2 O'
_chemical_formula_weight 632.94
_space_group_crystal_system monoclinic
_space_group_IT_number 15
_space_group_name_Hall '-C 2yc'
_space_group_name_H-M_alt 'C 1 2/c 1'
_atom_sites_solution_hydrogens geom
_audit_creation_date 2021-04-24
_audit_creation_method
;
Olex2 1.3
(compiled 2020.11.12 svn.r5f609507 for OlexSys, GUI svn.r6226)
;
_audit_update_record
;
2023-10-17 deposited with the CCDC.	2023-11-09 downloaded from the CCDC.
;
_cell_angle_alpha 90
_cell_angle_beta 105.4574(14)
_cell_angle_gamma 90
_cell_formula_units_Z 32
_cell_length_a 70.8297(10)
_cell_length_b 10.40514(14)
_cell_length_c 44.9198(6)
_cell_measurement_reflns_used 25907
_cell_measurement_temperature 150.00(10)
_cell_measurement_theta_max 73.6590
_cell_measurement_theta_min 3.7760
_cell_volume 31908.1(8)
_computing_cell_refinement 'CrysAlisPro 1.171.40.67a (Rigaku OD, 2019)'
_computing_data_collection 'CrysAlisPro 1.171.40.67a (Rigaku OD, 2019)'
_computing_data_reduction 'CrysAlisPro 1.171.40.67a (Rigaku OD, 2019)'
_computing_molecular_graphics 'Olex2 1.3 (Dolomanov et al., 2009)'
_computing_publication_material 'Olex2 1.3 (Dolomanov et al., 2009)'
_computing_structure_refinement 'SHELXL 2018/3 (Sheldrick, 2015)'
_diffrn_ambient_environment N~2~
_diffrn_ambient_temperature 150.00(10)
_diffrn_detector 'CCD plate'
_diffrn_detector_area_resol_mean 16.2595
_diffrn_detector_type EosS2
_diffrn_measured_fraction_theta_full 0.998
_diffrn_measured_fraction_theta_max 0.958
_diffrn_measurement_details
;
List of Runs (angles in degrees, time in seconds):

  # Type    Start    End  Width  t~exp~   \w     \q     \k     \f   Frames
#--------------------------------------------------------------------------
  1  \w     20.00 102.50   0.75    2.50    --   36.95  57.00-120.00  110
  2  \w     33.00  84.00   0.75    2.50    --   36.95-125.00 150.00   68
  3  \w     20.00 102.50   0.75    2.50    --   36.95  57.00 -30.00  110
  4  \w     36.00  85.50   0.75    2.50    --   36.95-125.00 -60.00   66
  5  \w     13.00 106.00   0.75    2.50    --   36.95  19.00  90.00  124
  6  \w    -32.00  55.00   0.75    2.50    --   36.95 -38.00  90.00  116
  7  \w     20.00  74.00   0.75    2.50    --   36.95 -99.00  30.00   72
  8  \w    116.00 161.00   0.75   10.00    --  111.00  77.00  60.00   60
  9  \w     42.00 108.00   0.75   10.00    --  111.00-111.00 150.00   88
 10  \w     42.00 105.00   0.75   10.00    --  111.00 -92.00 -90.00   84
 11  \w     97.00 178.00   0.75   10.00    --  111.00  50.00-180.00  108
 12  \w     43.00 108.25   0.75   10.00    --  111.00-111.00  90.00   87
 13  \w     92.00 171.50   0.75   10.00    --  111.00  38.00 -90.00  106
 14  \w     63.50 131.00   0.75   10.00    --  111.00 -64.00 120.00   90
 15  \w     50.00 108.50   0.75   10.00    --  111.00-111.00-120.00   78
 16  \w     41.00  74.00   0.75   10.00    --  111.00-111.00  60.00   44
 17  \w     42.00 128.25   0.75   10.00    --  111.00 -38.00-120.00  115
 18  \w     42.00 108.00   0.75   10.00    --  111.00-111.00  30.00   88
 19  \w    103.00 178.00   0.75   10.00    --  111.00  77.00 -60.00  100
 20  \w     53.00  87.50   0.75   10.00    --  111.00 -50.00  30.00   46
 21  \w    102.00 127.50   0.75   10.00    --  111.00 -50.00  30.00   34
 22  \w     95.00 167.75   0.75   10.00    --  111.00  50.00-150.00   97
;
_diffrn_measurement_device 'four-circle diffractometer'
_diffrn_measurement_device_type 'SuperNova, Dual, Cu at home/near, EosS2'
_diffrn_measurement_method '\w scans'
_diffrn_orient_matrix_type 'CrysAlisPro convention (1999,Acta A55,543-557)'
_diffrn_orient_matrix_UB_11 0.0148090000
_diffrn_orient_matrix_UB_12 0.0655145000
_diffrn_orient_matrix_UB_13 0.0271970000
_diffrn_orient_matrix_UB_21 -0.0010551000
_diffrn_orient_matrix_UB_22 -0.1162713000
_diffrn_orient_matrix_UB_23 0.0207433000
_diffrn_orient_matrix_UB_31 0.0169973000
_diffrn_orient_matrix_UB_32 -0.0643155000
_diffrn_orient_matrix_UB_33 -0.0098161000
_diffrn_radiation_monochromator mirror
_diffrn_radiation_probe x-ray
_diffrn_radiation_type 'Cu K\a'
_diffrn_radiation_wavelength 1.54184
_diffrn_reflns_av_R_equivalents 0.1069
_diffrn_reflns_av_unetI/netI 0.0846
_diffrn_reflns_Laue_measured_fraction_full 0.998
_diffrn_reflns_Laue_measured_fraction_max 0.958
_diffrn_reflns_limit_h_max 86
_diffrn_reflns_limit_h_min -77
_diffrn_reflns_limit_k_max 11
_diffrn_reflns_limit_k_min -12
_diffrn_reflns_limit_l_max 55
_diffrn_reflns_limit_l_min -55
_diffrn_reflns_number 107772
_diffrn_reflns_point_group_measured_fraction_full 0.998
_diffrn_reflns_point_group_measured_fraction_max 0.958
_diffrn_reflns_theta_full 67.684
_diffrn_reflns_theta_max 75.975
_diffrn_reflns_theta_min 5.039
_diffrn_source 'micro-focus sealed X-ray tube'
_diffrn_source_type 'SuperNova (Cu) X-ray Source'
_exptl_absorpt_coefficient_mu 0.466
_exptl_absorpt_correction_T_max 1.00000
_exptl_absorpt_correction_T_min 0.88531
_exptl_absorpt_correction_type multi-scan
_exptl_absorpt_process_details
;
CrysAlisPro 1.171.40.67a (Rigaku Oxford Diffraction, 2019)
Empirical absorption correction using spherical harmonics,
 implemented in SCALE3 ABSPACK scaling algorithm.
;
_exptl_crystal_colour colourless
_exptl_crystal_colour_primary colourless
_exptl_crystal_density_diffrn 1.054
_exptl_crystal_description block
_exptl_crystal_F_000 11072
_exptl_crystal_size_max 0.25
_exptl_crystal_size_mid 0.18
_exptl_crystal_size_min 0.15
_refine_diff_density_max 0.583
_refine_diff_density_min -0.427
_refine_diff_density_rms 0.051
_refine_ls_extinction_method none
_refine_ls_goodness_of_fit_ref 1.055
_refine_ls_hydrogen_treatment constr
_refine_ls_matrix_type full
_refine_ls_number_parameters 1910
_refine_ls_number_reflns 31872
_refine_ls_number_restraints 437
_refine_ls_restrained_S_all 1.243
_refine_ls_R_factor_all 0.0983
_refine_ls_R_factor_gt 0.0686
_refine_ls_shift/su_max 0.002
_refine_ls_shift/su_mean 0.000
_refine_ls_structure_factor_coef Fsqd
_refine_ls_weighting_details 'w=1/[\s^2^(Fo^2^)+(0.0900P)^2^+12.3772P] where P=(Fo^2^+2Fc^2^)/3'
_refine_ls_weighting_scheme calc
_refine_ls_wR_factor_gt 0.1782
_refine_ls_wR_factor_ref 0.2086
_reflns_Friedel_coverage 0.000
_reflns_number_gt 23219
_reflns_number_total 31872
_reflns_threshold_expression 'I > 2\s(I)'
_cod_data_source_file d3cc05182j2.cif
_cod_data_source_block H2FNON
_cod_database_code 7132331
_shelx_shelxl_version_number 2018/3
_chemical_oxdiff_formula C44H44N2O1
_shelx_space_group_comment
;
The symmetry employed for this shelxl refinement is uniquely defined
by the following loop, which should always be used as a source of
symmetry information in preference to the above space-group names.
They are only intended as comments.
;
_shelx_estimated_absorpt_t_max 0.933
_shelx_estimated_absorpt_t_min 0.892
_reflns_odcompleteness_completeness 99.82
_reflns_odcompleteness_iscentric 1
_reflns_odcompleteness_theta 69.95
_olex2_refinement_description
;
1. Fixed Uiso
 At 1.2 times of:
  All C(H) groups, All C(H,H) groups, All N(H) groups
 At 1.5 times of:
  All C(H,H,H) groups
2. Restrained distances
 C17-C18 = C17-C19 = C17-C20
 1.53 with sigma of 0.008
 C38-C39 = C39-C40 = C39-C41 = C39-C40A
 1.53 with sigma of 0.005
 C166-C274 = C274-C275 = C274-C276
 1.53 with sigma of 0.008
 C17-C18A = C17-C19A = C17-C20A
 1.53 with sigma of 0.008
 C70-C71 = C71-C72 = C71-C73
 1.53 with sigma of 0.008
 C70-C71A = C71A-C72A = C71A-C73A
 1.53 with sigma of 0.008
 C122-C130 = C130-C131 = C130-C132
 1.53 with sigma of 0.008
 C122-C230 = C230-C231 = C230-C232
 1.53 with sigma of 0.008
 C170-C171 = C171-C172 = C171-C173
 1.53 with sigma of 0.008
 C170-C271 = C271-C272 = C271-C273
 1.53 with sigma of 0.008
 C166-C174 = C174-C175 = C174-C176
 1.53 with sigma of 0.008
 C39-C40
 2.5 with sigma of 0.008
 C18-C19 = C19-C20 = C20-C18
 2.5 with sigma of 0.008
 C175-C176 = C275-C276
 2.5 with sigma of 0.008
 C18A-C19A = C19A-C20A = C20A-C18A
 2.5 with sigma of 0.008
 C72-C73 = C72A-C73A
 2.5 with sigma of 0.008
 C131-C132 = C231-C232
 2.5 with sigma of 0.008
3. Uiso/Uaniso restraints and constraints
C39 \\sim C40 \\sim C41 \\sim C40A: within 2A with sigma of 0.005 and sigma for
terminal atoms of 0.01 within 2A
C17 \\sim C18 \\sim C19 \\sim C20 \\sim C18A \\sim C19A \\sim C20A: within 2A
with sigma of 0.005 and sigma for terminal atoms of 0.01 within 2A
C174 \\sim C175 \\sim C176 \\sim C274 \\sim C275 \\sim C276: within 2A with
sigma of 0.005 and sigma for terminal atoms of 0.006 within 2A
C71 \\sim C72 \\sim C73 \\sim C71A \\sim C72A \\sim C73A: within 2A with sigma
of 0.005 and sigma for terminal atoms of 0.01 within 2A
C130 \\sim C131 \\sim C132 \\sim C230 \\sim C231 \\sim C232: within 2A with
sigma of 0.005 and sigma for terminal atoms of 0.01 within 2A
C171 \\sim C172 \\sim C173 \\sim C271 \\sim C272 \\sim C273: within 2A with
sigma of 0.005 and sigma for terminal atoms of 0.01 within 2A
Uanis(C75) \\sim Ueq, Uanis(C116) \\sim Ueq, Uanis(C275) \\sim Ueq: with sigma
of 0.005 and sigma for terminal atoms of 0.01
4. Others
 Sof(C18A)=Sof(H18D)=Sof(H18E)=Sof(H18F)=Sof(C19A)=Sof(H19D)=Sof(H19E)=
 Sof(H19F)=Sof(C20A)=Sof(H20D)=Sof(H20E)=Sof(H20F)=1-FVAR(1)
 Sof(C18)=Sof(H18A)=Sof(H18B)=Sof(H18C)=Sof(C19)=Sof(H19A)=Sof(H19B)=Sof(H19C)=
 Sof(C20)=Sof(H20A)=Sof(H20B)=Sof(H20C)=FVAR(1)
 Sof(H39A)=Sof(C71A)=Sof(H71A)=Sof(C72A)=Sof(H72D)=Sof(H72E)=Sof(H72F)=
 Sof(C73A)=Sof(H73D)=Sof(H73E)=Sof(H73F)=Sof(C40A)=Sof(H40D)=Sof(H40E)=
 Sof(H40F)=1-FVAR(2)
 Sof(H39)=Sof(C40)=Sof(H40A)=Sof(H40B)=Sof(H40C)=Sof(C71)=Sof(H71)=Sof(C72)=
 Sof(H72A)=Sof(H72B)=Sof(H72C)=Sof(C73)=Sof(H73A)=Sof(H73B)=Sof(H73C)=FVAR(2)
 Sof(C230)=Sof(H230)=Sof(C231)=Sof(H23A)=Sof(H23B)=Sof(H23C)=Sof(C232)=
 Sof(H23D)=Sof(H23E)=Sof(H23F)=1-FVAR(3)
 Sof(C130)=Sof(H130)=Sof(C131)=Sof(H13A)=Sof(H13B)=Sof(H13C)=Sof(C132)=
 Sof(H13D)=Sof(H13E)=Sof(H13F)=FVAR(3)
 Sof(C271)=Sof(H271)=Sof(C272)=Sof(H27A)=Sof(H27B)=Sof(H27C)=Sof(C273)=
 Sof(H27D)=Sof(H27E)=Sof(H27F)=1-FVAR(4)
 Sof(C171)=Sof(H171)=Sof(C172)=Sof(H17A)=Sof(H17B)=Sof(H17C)=Sof(C173)=
 Sof(H17D)=Sof(H17E)=Sof(H17F)=FVAR(4)
 Sof(C274)=Sof(H274)=Sof(C275)=Sof(H27G)=Sof(H27H)=Sof(H27I)=Sof(C276)=
 Sof(H27J)=Sof(H27K)=Sof(H27L)=1-FVAR(5)
 Sof(C174)=Sof(H174)=Sof(C175)=Sof(H17G)=Sof(H17H)=Sof(H17I)=Sof(C176)=
 Sof(H17J)=Sof(H17K)=Sof(H17L)=FVAR(5)
5.a Ternary CH refined with riding coordinates:
 C27(H27), C30(H30), C39(H39), C39(H39A), C42(H42), C71(H71), C74(H74),
 C83(H83), C86(H86), C115(H115), C118(H118), C127(H127), C130(H130), C159(H159),
  C162(H162), C171(H171), C174(H174), C230(H230), C271(H271), C274(H274),
 C71A(H71A)
5.b Aromatic/amide H refined with riding coordinates:
 N1(H1), N2(H2), N3(H3A), C3(H3), N4(H4), N5(H5A), C5(H5), N6(H6A), C6(H6),
 N7(H7), N8(H8), C13(H13), C15(H15), C16(H16), C23(H23), C24(H24), C25(H25),
 C35(H35), C36(H36), C37(H37), C47(H47), C49(H49), C50(H50), C57(H57), C59(H59),
  C60(H60), C67(H67), C68(H68), C69(H69), C79(H79), C80(H80), C81(H81),
 C91(H91), C93(H93), C94(H94), C101(H101), C103(H103), C104(H104), C111(H111),
 C112(H112), C113(H113), C123(H123), C124(H124), C125(H125), C135(H135),
 C137(H137), C138(H138), C145(H145), C147(H147), C148(H148), C155(H155),
 C156(H156), C157(H157), C167(H167), C168(H168), C169(H169)
5.c Idealised Me refined as rotating group:
 C8(H8A,H8B,H8C), C9(H9A,H9B,H9C), C10(H10A,H10B,H10C), C18(H18A,H18B,H18C),
 C19(H19A,H19B,H19C), C20(H20A,H20B,H20C), C28(H28A,H28B,H28C), C29(H29A,H29B,
 H29C), C31(H31A,H31B,H31C), C32(H32A,H32B,H32C), C40(H40A,H40B,H40C), C41(H41A,
 H41B,H41C), C43(H43A,H43B,H43C), C44(H44A,H44B,H44C), C52(H52A,H52B,H52C),
 C53(H53A,H53B,H53C), C54(H54A,H54B,H54C), C62(H62A,H62B,H62C), C63(H63A,H63B,
 H63C), C64(H64A,H64B,H64C), C72(H72A,H72B,H72C), C73(H73A,H73B,H73C), C75(H75A,
 H75B,H75C), C76(H76A,H76B,H76C), C84(H84A,H84B,H84C), C85(H85A,H85B,H85C),
 C87(H87A,H87B,H87C), C88(H88A,H88B,H88C), C96(H96A,H96B,H96C), C97(H97A,H97B,
 H97C), C98(H98A,H98B,H98C), C106(H10D,H10E,H10F), C107(H10G,H10H,H10I),
 C108(H10J,H10K,H10L), C116(H11A,H11B,H11C), C117(H11D,H11E,H11F), C119(H11G,
 H11H,H11I), C120(H12A,H12B,H12C), C128(H12D,H12E,H12F), C129(H12G,H12H,H12I),
 C131(H13A,H13B,H13C), C132(H13D,H13E,H13F), C140(H14A,H14B,H14C), C141(H14D,
 H14E,H14F), C142(H14G,H14H,H14I), C150(H15A,H15B,H15C), C151(H15D,H15E,H15F),
 C152(H15G,H15H,H15I), C160(H16A,H16B,H16C), C161(H16D,H16E,H16F), C163(H16G,
 H16H,H16I), C164(H16J,H16K,H16L), C172(H17A,H17B,H17C), C173(H17D,H17E,H17F),
 C175(H17G,H17H,H17I), C176(H17J,H17K,H17L), C231(H23A,H23B,H23C), C232(H23D,
 H23E,H23F), C272(H27A,H27B,H27C), C273(H27D,H27E,H27F), C275(H27G,H27H,H27I),
 C276(H27J,H27K,H27L), C18A(H18D,H18E,H18F), C19A(H19D,H19E,H19F), C20A(H20D,
 H20E,H20F), C72A(H72D,H72E,H72F), C73A(H73D,H73E,H73F), C40A(H40D,H40E,H40F)
;
_olex2_submission_special_instructions 'No special instructions were received'
_oxdiff_exptl_absorpt_empirical_details
;
Empirical correction (ABSPACK) includes:
- Absorption correction using spherical harmonics
- Frame scaling
;
_oxdiff_exptl_absorpt_empirical_full_max 1.453
_oxdiff_exptl_absorpt_empirical_full_min 0.802

loop_
_space_group_symop_operation_xyz
'x, y, z'
'-x, y, -z+1/2'
'x+1/2, y+1/2, z'
'-x+1/2, y+1/2, -z+1/2'
'-x, -y, -z'
'x, -y, z-1/2'
'-x+1/2, -y+1/2, -z'
'x+1/2, -y+1/2, z-1/2'

loop_
_atom_site_label
_atom_site_type_symbol
_atom_site_fract_x
_atom_site_fract_y
_atom_site_fract_z
_atom_site_U_iso_or_equiv
_atom_site_adp_type
_atom_site_occupancy
_atom_site_site_symmetry_order
_atom_site_calc_flag
_atom_site_refinement_flags_posn
_atom_site_refinement_flags_adp
_atom_site_refinement_flags_occupancy
_atom_site_disorder_assembly
_atom_site_disorder_group
O1 O 0.53883(2) 1.02662(13) 0.41150(3) 0.0319(3) Uani 1 1 d . . . . .
N1 N 0.54021(2) 1.09149(15) 0.46865(3) 0.0301(3) Uani 1 1 d . . . . .
H1 H 0.529466 1.092672 0.453326 0.036 Uiso 1 1 calc R U . . .
C1 C 0.55758(3) 1.04504(17) 0.43099(4) 0.0296(3) Uani 1 1 d . . . . .
O2 O 0.40683(2) 0.07778(16) 0.27660(3) 0.0450(3) Uani 1 1 d . . . . .
N2 N 0.54317(3) 0.76571(16) 0.40837(3) 0.0366(3) Uani 1 1 d . . . . .
H2 H 0.542344 0.804606 0.425372 0.044 Uiso 1 1 calc R U . . .
C2 C 0.55808(2) 1.07926(17) 0.46136(4) 0.0282(3) Uani 1 1 d . . . . .
O3 O 0.71447(2) 0.13993(15) 0.40778(3) 0.0450(3) Uani 1 1 d . . . . .
N3 N 0.42598(3) 0.1848(2) 0.23918(5) 0.0489(4) Uani 1 1 d . . . . .
H3A H 0.426687 0.101924 0.243276 0.059 Uiso 1 1 calc R U . . .
C3 C 0.57620(3) 1.10183(18) 0.48218(4) 0.0307(3) Uani 1 1 d . . . . .
H3 H 0.576744 1.122486 0.502992 0.037 Uiso 1 1 calc R U . . .
O4 O 0.32580(2) -0.04176(15) 0.39023(3) 0.0393(3) Uani 1 1 d . . . . .
N4 N 0.43659(2) 0.1169(2) 0.32838(4) 0.0461(4) Uani 1 1 d . . . . .
H4 H 0.436044 0.155660 0.310764 0.055 Uiso 1 1 calc R U . . .
C4 C 0.59371(3) 1.09480(19) 0.47316(4) 0.0332(4) Uani 1 1 d . . . . .
N5 N 0.70367(3) 0.25428(17) 0.45223(4) 0.0405(4) Uani 1 1 d . . . . .
H5A H 0.704242 0.170184 0.450584 0.049 Uiso 1 1 calc R U . . .
C5 C 0.59254(3) 1.0616(2) 0.44281(5) 0.0368(4) Uani 1 1 d . . . . .
H5 H 0.604201 1.055953 0.436246 0.044 Uiso 1 1 calc R U . . .
N6 N 0.68184(3) 0.08490(19) 0.36309(4) 0.0443(4) Uani 1 1 d . . . . .
H6A H 0.681543 0.119863 0.380794 0.053 Uiso 1 1 calc R U . . .
C6 C 0.57449(3) 1.03614(19) 0.42171(4) 0.0341(4) Uani 1 1 d . . . . .
H6 H 0.573946 1.012820 0.401052 0.041 Uiso 1 1 calc R U . . .
N7 N 0.32760(2) -0.13603(18) 0.33715(4) 0.0395(4) Uani 1 1 d . . . . .
H7 H 0.337808 -0.145830 0.353179 0.047 Uiso 1 1 calc R U . . .
C7 C 0.61335(3) 1.1196(2) 0.49679(5) 0.0383(4) Uani 1 1 d . . . . .
N8 N 0.33558(2) 0.21131(17) 0.40139(4) 0.0382(4) Uani 1 1 d . . . . .
H8 H 0.336819 0.172032 0.384659 0.046 Uiso 1 1 calc R U . . .
C8 C 0.61841(3) 1.0056(2) 0.51897(5) 0.0489(5) Uani 1 1 d . . . . .
H8A H 0.607994 0.993502 0.529331 0.073 Uiso 1 1 calc R U . . .
H8B H 0.630826 1.022436 0.534428 0.073 Uiso 1 1 calc R U . . .
H8C H 0.619671 0.927749 0.507362 0.073 Uiso 1 1 calc R U . . .
C9 C 0.61241(3) 1.2432(2) 0.51503(6) 0.0510(5) Uani 1 1 d . . . . .
H9A H 0.609357 1.316187 0.500755 0.077 Uiso 1 1 calc R U . . .
H9B H 0.625090 1.257646 0.530032 0.077 Uiso 1 1 calc R U . . .
H9C H 0.602197 1.234690 0.525932 0.077 Uiso 1 1 calc R U . . .
C10 C 0.62996(3) 1.1369(3) 0.48110(6) 0.0551(6) Uani 1 1 d . . . . .
H10A H 0.631586 1.057552 0.470304 0.083 Uiso 1 1 calc R U . . .
H10B H 0.642178 1.156600 0.496749 0.083 Uiso 1 1 calc R U . . .
H10C H 0.626734 1.207764 0.466220 0.083 Uiso 1 1 calc R U . . .
C11 C 0.53827(3) 0.97028(18) 0.38304(4) 0.0316(4) Uani 1 1 d . . . . .
C12 C 0.54068(3) 0.83800(18) 0.38170(4) 0.0321(4) Uani 1 1 d . . . . .
C13 C 0.54035(3) 0.7836(2) 0.35315(4) 0.0392(4) Uani 1 1 d . . . . .
H13 H 0.542034 0.693402 0.351756 0.047 Uiso 1 1 calc R U . . .
C14 C 0.53761(3) 0.8591(2) 0.32656(5) 0.0448(5) Uani 1 1 d . . . . .
C15 C 0.53491(4) 0.9903(2) 0.32877(5) 0.0471(5) Uani 1 1 d . . . . .
H15 H 0.532816 1.042598 0.310844 0.057 Uiso 1 1 calc R U . . .
C16 C 0.53524(3) 1.0461(2) 0.35712(5) 0.0401(4) Uani 1 1 d . . . . .
H16 H 0.533386 1.136104 0.358531 0.048 Uiso 1 1 calc R U . . .
C17 C 0.53778(5) 0.7925(3) 0.29605(5) 0.0700(8) Uani 1 1 d D U . . .
C18 C 0.55562(6) 0.7062(4) 0.30076(8) 0.0758(11) Uani 0.774(4) 1 d D U P A 1
H18A H 0.567538 0.758021 0.307711 0.114 Uiso 0.774(4) 1 calc R U P A 1
H18B H 0.555509 0.663844 0.281228 0.114 Uiso 0.774(4) 1 calc R U P A 1
H18C H 0.555328 0.641030 0.316383 0.114 Uiso 0.774(4) 1 calc R U P A 1
C19 C 0.53484(8) 0.8822(4) 0.26959(7) 0.0880(14) Uani 0.774(4) 1 d D U P A 1
H19A H 0.522765 0.931339 0.267612 0.132 Uiso 0.774(4) 1 calc R U P A 1
H19B H 0.533846 0.833323 0.250585 0.132 Uiso 0.774(4) 1 calc R U P A 1
H19C H 0.545985 0.941419 0.273064 0.132 Uiso 0.774(4) 1 calc R U P A 1
C20 C 0.51942(5) 0.6938(4) 0.28756(7) 0.0674(10) Uani 0.774(4) 1 d D U P A 1
H20A H 0.520715 0.631524 0.304354 0.101 Uiso 0.774(4) 1 calc R U P A 1
H20B H 0.519259 0.648311 0.268398 0.101 Uiso 0.774(4) 1 calc R U P A 1
H20C H 0.507179 0.741939 0.284811 0.101 Uiso 0.774(4) 1 calc R U P A 1
C21 C 0.53822(2) 1.10219(18) 0.49934(4) 0.0303(3) Uani 1 1 d . . . . .
C22 C 0.53174(3) 0.9942(2) 0.51293(4) 0.0354(4) Uani 1 1 d . . . . .
C23 C 0.52860(3) 1.0103(2) 0.54198(5) 0.0438(5) Uani 1 1 d . . . . .
H23 H 0.524084 0.939528 0.551557 0.053 Uiso 1 1 calc R U . . .
C24 C 0.53191(3) 1.1265(3) 0.55719(5) 0.0497(5) Uani 1 1 d . . . . .
H24 H 0.529658 1.135024 0.577020 0.060 Uiso 1 1 calc R U . . .
C25 C 0.53848(3) 1.2310(2) 0.54370(5) 0.0433(5) Uani 1 1 d . . . . .
H25 H 0.540836 1.310476 0.554452 0.052 Uiso 1 1 calc R U . . .
C26 C 0.54168(3) 1.2205(2) 0.51444(4) 0.0345(4) Uani 1 1 d . . . . .
C27 C 0.54728(3) 1.3386(2) 0.49857(5) 0.0392(4) Uani 1 1 d . . . . .
H27 H 0.553579 1.306974 0.482489 0.047 Uiso 1 1 calc R U . . .
C28 C 0.56200(4) 1.4261(3) 0.52011(6) 0.0576(6) Uani 1 1 d . . . . .
H28A H 0.555777 1.467440 0.534670 0.086 Uiso 1 1 calc R U . . .
H28B H 0.566461 1.492119 0.507967 0.086 Uiso 1 1 calc R U . . .
H28C H 0.573240 1.375267 0.531564 0.086 Uiso 1 1 calc R U . . .
C29 C 0.52897(4) 1.4123(3) 0.48183(7) 0.0596(6) Uani 1 1 d . . . . .
H29A H 0.520163 1.355131 0.467095 0.089 Uiso 1 1 calc R U . . .
H29B H 0.532651 1.485110 0.470741 0.089 Uiso 1 1 calc R U . . .
H29C H 0.522292 1.443961 0.496892 0.089 Uiso 1 1 calc R U . . .
C30 C 0.52861(3) 0.8660(2) 0.49631(5) 0.0434(5) Uani 1 1 d . . . . .
H30 H 0.522369 0.883934 0.473978 0.052 Uiso 1 1 calc R U . . .
C31 C 0.54823(4) 0.7993(2) 0.49841(7) 0.0596(7) Uani 1 1 d . . . . .
H31A H 0.556597 0.856227 0.490076 0.089 Uiso 1 1 calc R U . . .
H31B H 0.545907 0.719394 0.486434 0.089 Uiso 1 1 calc R U . . .
H31C H 0.554723 0.779653 0.520054 0.089 Uiso 1 1 calc R U . . .
C32 C 0.51503(3) 0.7743(2) 0.50750(6) 0.0536(6) Uani 1 1 d . . . . .
H32A H 0.521368 0.747148 0.528700 0.080 Uiso 1 1 calc R U . . .
H32B H 0.512321 0.698722 0.494005 0.080 Uiso 1 1 calc R U . . .
H32C H 0.502710 0.818317 0.506950 0.080 Uiso 1 1 calc R U . . .
C33 C 0.54703(3) 0.63108(19) 0.40948(4) 0.0355(4) Uani 1 1 d . . . . .
C34 C 0.53124(3) 0.5465(2) 0.39945(4) 0.0396(4) Uani 1 1 d . . . . .
C35 C 0.53503(4) 0.4149(2) 0.40098(5) 0.0504(5) Uani 1 1 d . . . . .
H35 H 0.524516 0.356029 0.394127 0.060 Uiso 1 1 calc R U . . .
C36 C 0.55388(4) 0.3690(2) 0.41235(6) 0.0589(6) Uani 1 1 d . . . . .
H36 H 0.556247 0.279016 0.413491 0.071 Uiso 1 1 calc R U . . .
C37 C 0.56920(4) 0.4533(3) 0.42200(6) 0.0580(6) Uani 1 1 d . . . . .
H37 H 0.582099 0.420612 0.429789 0.070 Uiso 1 1 calc R U . . .
C38 C 0.56626(3) 0.5853(2) 0.42062(5) 0.0478(5) Uani 1 1 d D . . . .
C39 C 0.58323(4) 0.6791(3) 0.42992(7) 0.0683(7) Uani 1 1 d D U . . .
H39 H 0.578769 0.766664 0.434257 0.082 Uiso 0.525(6) 1 calc R U P B 1
H39A H 0.576524 0.764574 0.427310 0.082 Uiso 0.475(6) 1 calc R U P B 2
C40 C 0.60015(12) 0.6141(10) 0.46232(18) 0.103(3) Uani 0.525(6) 1 d D U P B 1
H40A H 0.593221 0.584058 0.477206 0.155 Uiso 0.525(6) 1 calc R U P B 1
H40B H 0.609682 0.680148 0.471959 0.155 Uiso 0.525(6) 1 calc R U P B 1
H40C H 0.606984 0.541673 0.455873 0.155 Uiso 0.525(6) 1 calc R U P B 1
C41 C 0.59476(7) 0.6833(6) 0.40637(11) 0.1329(19) Uani 1 1 d D U . . .
H41A H 0.601292 0.600467 0.406042 0.199 Uiso 1 1 calc R U . . .
H41B H 0.604618 0.751575 0.411745 0.199 Uiso 1 1 calc R U . . .
H41C H 0.585919 0.700548 0.385945 0.199 Uiso 1 1 calc R U . . .
C42 C 0.51043(3) 0.5964(2) 0.38792(5) 0.0457(5) Uani 1 1 d . . . . .
H42 H 0.511162 0.688185 0.381755 0.055 Uiso 1 1 calc R U . . .
C43 C 0.50002(4) 0.5927(3) 0.41368(6) 0.0638(7) Uani 1 1 d . . . . .
H43A H 0.500217 0.504764 0.421565 0.096 Uiso 1 1 calc R U . . .
H43B H 0.486420 0.620954 0.405510 0.096 Uiso 1 1 calc R U . . .
H43C H 0.506748 0.650067 0.430464 0.096 Uiso 1 1 calc R U . . .
C44 C 0.49853(4) 0.5232(3) 0.35966(6) 0.0607(6) Uani 1 1 d . . . . .
H44A H 0.505424 0.525387 0.343422 0.091 Uiso 1 1 calc R U . . .
H44B H 0.485638 0.563486 0.352054 0.091 Uiso 1 1 calc R U . . .
H44C H 0.496904 0.433789 0.365364 0.091 Uiso 1 1 calc R U . . .
C45 C 0.40425(3) 0.2095(2) 0.27174(4) 0.0415(4) Uani 1 1 d . . . . .
C46 C 0.41410(3) 0.2633(2) 0.25164(4) 0.0399(4) Uani 1 1 d . . . . .
C47 C 0.41190(3) 0.3937(3) 0.24526(6) 0.0516(6) Uani 1 1 d . . . . .
H47 H 0.418683 0.430801 0.231777 0.062 Uiso 1 1 calc R U . . .
C48 C 0.40021(3) 0.4716(3) 0.25778(7) 0.0594(7) Uani 1 1 d . . . . .
C49 C 0.39072(4) 0.4153(3) 0.27771(7) 0.0692(8) Uani 1 1 d . . . . .
H49 H 0.382661 0.466780 0.286783 0.083 Uiso 1 1 calc R U . . .
C50 C 0.39272(4) 0.2855(3) 0.28469(6) 0.0605(7) Uani 1 1 d . . . . .
H50 H 0.386096 0.248944 0.298478 0.073 Uiso 1 1 calc R U . . .
C51 C 0.39882(5) 0.6164(3) 0.24982(10) 0.0799(10) Uani 1 1 d . . . . .
C52 C 0.41711(6) 0.6823(4) 0.26987(11) 0.1025(13) Uani 1 1 d . . . . .
H52A H 0.417284 0.674280 0.291680 0.154 Uiso 1 1 calc R U . . .
H52B H 0.416943 0.773498 0.264320 0.154 Uiso 1 1 calc R U . . .
H52C H 0.428830 0.641506 0.266471 0.154 Uiso 1 1 calc R U . . .
C53 C 0.39785(6) 0.6393(4) 0.21564(11) 0.1067(15) Uani 1 1 d . . . . .
H53A H 0.410013 0.609247 0.211480 0.160 Uiso 1 1 calc R U . . .
H53B H 0.396198 0.731330 0.211033 0.160 Uiso 1 1 calc R U . . .
H53C H 0.386727 0.591952 0.202608 0.160 Uiso 1 1 calc R U . . .
C54 C 0.38024(6) 0.6750(4) 0.25448(12) 0.1070(16) Uani 1 1 d . . . . .
H54A H 0.368905 0.625093 0.242944 0.161 Uiso 1 1 calc R U . . .
H54B H 0.379012 0.763864 0.247018 0.161 Uiso 1 1 calc R U . . .
H54C H 0.380776 0.673775 0.276509 0.161 Uiso 1 1 calc R U . . .
C55 C 0.40473(3) 0.0325(2) 0.30482(4) 0.0414(4) Uani 1 1 d . . . . .
C56 C 0.42016(3) 0.0509(2) 0.33127(4) 0.0368(4) Uani 1 1 d . . . . .
C57 C 0.41812(3) 0.0030(2) 0.35918(4) 0.0375(4) Uani 1 1 d . . . . .
H57 H 0.428386 0.016454 0.377439 0.045 Uiso 1 1 calc R U . . .
C58 C 0.40145(3) -0.0641(2) 0.36112(5) 0.0393(4) Uani 1 1 d . . . . .
C59 C 0.38652(3) -0.0819(3) 0.33423(5) 0.0541(6) Uani 1 1 d . . . . .
H59 H 0.375066 -0.127760 0.335036 0.065 Uiso 1 1 calc R U . . .
C60 C 0.38814(3) -0.0336(3) 0.30615(5) 0.0547(6) Uani 1 1 d . . . . .
H60 H 0.377825 -0.046137 0.287929 0.066 Uiso 1 1 calc R U . . .
C61 C 0.39995(3) -0.1227(2) 0.39170(5) 0.0462(5) Uani 1 1 d . . . . .
C62 C 0.37893(3) -0.1130(3) 0.39475(6) 0.0620(7) Uani 1 1 d . . . . .
H62A H 0.374766 -0.022871 0.392953 0.093 Uiso 1 1 calc R U . . .
H62B H 0.378432 -0.146614 0.414905 0.093 Uiso 1 1 calc R U . . .
H62C H 0.370156 -0.163357 0.378321 0.093 Uiso 1 1 calc R U . . .
C63 C 0.41349(3) -0.0556(3) 0.41972(5) 0.0582(7) Uani 1 1 d . . . . .
H63A H 0.427140 -0.066201 0.419158 0.087 Uiso 1 1 calc R U . . .
H63B H 0.411717 -0.093834 0.438731 0.087 Uiso 1 1 calc R U . . .
H63C H 0.410275 0.036105 0.419191 0.087 Uiso 1 1 calc R U . . .
C64 C 0.40573(5) -0.2645(3) 0.39194(7) 0.0747(8) Uani 1 1 d . . . . .
H64A H 0.397283 -0.307679 0.373847 0.112 Uiso 1 1 calc R U . . .
H64B H 0.404172 -0.305429 0.410792 0.112 Uiso 1 1 calc R U . . .
H64C H 0.419416 -0.271260 0.391315 0.112 Uiso 1 1 calc R U . . .
C65 C 0.43702(3) 0.2382(2) 0.21976(5) 0.0425(4) Uani 1 1 d . . . . .
C66 C 0.45545(4) 0.2894(3) 0.23346(5) 0.0536(6) Uani 1 1 d . . . . .
C67 C 0.46598(4) 0.3415(3) 0.21421(6) 0.0646(7) Uani 1 1 d . . . . .
H67 H 0.478712 0.375209 0.223027 0.078 Uiso 1 1 calc R U . . .
C68 C 0.45831(4) 0.3450(2) 0.18272(6) 0.0587(7) Uani 1 1 d . . . . .
H68 H 0.465760 0.380358 0.169969 0.070 Uiso 1 1 calc R U . . .
C69 C 0.43989(4) 0.2975(3) 0.16971(6) 0.0586(6) Uani 1 1 d . . . . .
H69 H 0.434535 0.301792 0.147963 0.070 Uiso 1 1 calc R U . . .
C70 C 0.42899(3) 0.2432(3) 0.18798(5) 0.0532(6) Uani 1 1 d D . . . .
C71 C 0.40793(10) 0.2018(9) 0.1736(2) 0.0881(18) Uani 0.525(6) 1 d D U P B 1
H71 H 0.403254 0.158865 0.190232 0.106 Uiso 0.525(6) 1 calc R U P B 1
C72 C 0.40677(10) 0.1024(8) 0.14829(18) 0.098(2) Uani 0.525(6) 1 d D U P B 1
H72A H 0.411700 0.139999 0.131815 0.146 Uiso 0.525(6) 1 calc R U P B 1
H72B H 0.393122 0.075709 0.139829 0.146 Uiso 0.525(6) 1 calc R U P B 1
H72C H 0.414748 0.027513 0.156947 0.146 Uiso 0.525(6) 1 calc R U P B 1
C73 C 0.39365(10) 0.3113(9) 0.16100(19) 0.116(2) Uani 0.525(6) 1 d D U P B 1
H73A H 0.392934 0.368745 0.177957 0.175 Uiso 0.525(6) 1 calc R U P B 1
H73B H 0.380636 0.275756 0.151435 0.175 Uiso 0.525(6) 1 calc R U P B 1
H73C H 0.398234 0.359627 0.145544 0.175 Uiso 0.525(6) 1 calc R U P B 1
C74 C 0.46357(4) 0.2935(4) 0.26851(6) 0.0768(10) Uani 1 1 d . . . . .
H74 H 0.452539 0.273114 0.277742 0.092 Uiso 1 1 calc R U . . .
C75 C 0.47893(8) 0.1950(4) 0.27950(9) 0.1172(16) Uani 1 1 d . U . . .
H75A H 0.473318 0.109355 0.274109 0.176 Uiso 1 1 calc R U . . .
H75B H 0.484076 0.201639 0.301975 0.176 Uiso 1 1 calc R U . . .
H75C H 0.489581 0.208927 0.269699 0.176 Uiso 1 1 calc R U . . .
C76 C 0.47136(7) 0.4255(4) 0.28019(8) 0.1141(17) Uani 1 1 d . . . . .
H76A H 0.483950 0.440081 0.275542 0.171 Uiso 1 1 calc R U . . .
H76B H 0.473177 0.430027 0.302569 0.171 Uiso 1 1 calc R U . . .
H76C H 0.461992 0.491548 0.269990 0.171 Uiso 1 1 calc R U . . .
C77 C 0.45434(3) 0.1251(2) 0.35251(5) 0.0406(4) Uani 1 1 d . . . . .
C78 C 0.45671(3) 0.2267(2) 0.37354(5) 0.0450(5) Uani 1 1 d . . . . .
C79 C 0.47470(3) 0.2380(3) 0.39590(5) 0.0498(5) Uani 1 1 d . . . . .
H79 H 0.476695 0.306132 0.410499 0.060 Uiso 1 1 calc R U . . .
C80 C 0.48957(3) 0.1507(3) 0.39683(5) 0.0509(6) Uani 1 1 d . . . . .
H80 H 0.501836 0.160712 0.411714 0.061 Uiso 1 1 calc R U . . .
C81 C 0.48680(3) 0.0498(3) 0.37652(6) 0.0513(6) Uani 1 1 d . . . . .
H81 H 0.497109 -0.010232 0.377901 0.062 Uiso 1 1 calc R U . . .
C82 C 0.46914(3) 0.0332(2) 0.35382(5) 0.0459(5) Uani 1 1 d . . . . .
C83 C 0.46581(4) -0.0818(3) 0.33238(6) 0.0598(6) Uani 1 1 d . . . . .
H83 H 0.455586 -0.057197 0.313192 0.072 Uiso 1 1 calc R U . . .
C84 C 0.48398(5) -0.1240(3) 0.32272(7) 0.0700(8) Uani 1 1 d . . . . .
H84A H 0.489151 -0.050908 0.313587 0.105 Uiso 1 1 calc R U . . .
H84B H 0.480460 -0.193362 0.307496 0.105 Uiso 1 1 calc R U . . .
H84C H 0.493967 -0.154646 0.340875 0.105 Uiso 1 1 calc R U . . .
C85 C 0.45791(5) -0.1958(3) 0.34676(9) 0.0779(9) Uani 1 1 d . . . . .
H85A H 0.467707 -0.223026 0.365523 0.117 Uiso 1 1 calc R U . . .
H85B H 0.455078 -0.267069 0.331988 0.117 Uiso 1 1 calc R U . . .
H85C H 0.445867 -0.170350 0.352020 0.117 Uiso 1 1 calc R U . . .
C86 C 0.44035(4) 0.3235(3) 0.37173(7) 0.0574(6) Uani 1 1 d . . . . .
H86 H 0.427679 0.276614 0.363758 0.069 Uiso 1 1 calc R U . . .
C87 C 0.44096(5) 0.4301(4) 0.34840(10) 0.0904(12) Uani 1 1 d . . . . .
H87A H 0.452891 0.481306 0.356016 0.136 Uiso 1 1 calc R U . . .
H87B H 0.429459 0.485634 0.345809 0.136 Uiso 1 1 calc R U . . .
H87C H 0.440929 0.391533 0.328487 0.136 Uiso 1 1 calc R U . . .
C88 C 0.44027(5) 0.3800(4) 0.40308(9) 0.0961(13) Uani 1 1 d . . . . .
H88A H 0.439792 0.310207 0.417506 0.144 Uiso 1 1 calc R U . . .
H88B H 0.428768 0.435375 0.400712 0.144 Uiso 1 1 calc R U . . .
H88C H 0.452196 0.430762 0.411140 0.144 Uiso 1 1 calc R U . . .
C89 C 0.71823(3) 0.27138(19) 0.41033(4) 0.0340(4) Uani 1 1 d . . . . .
C90 C 0.71264(2) 0.32982(18) 0.43463(4) 0.0304(3) Uani 1 1 d . . . . .
C91 C 0.71643(3) 0.45990(19) 0.43987(4) 0.0360(4) Uani 1 1 d . . . . .
H91 H 0.712619 0.500540 0.456304 0.043 Uiso 1 1 calc R U . . .
C92 C 0.72568(3) 0.5332(2) 0.42172(4) 0.0365(4) Uani 1 1 d . . . . .
C93 C 0.73037(3) 0.4721(2) 0.39727(5) 0.0441(5) Uani 1 1 d . . . . .
H93 H 0.736239 0.520208 0.384125 0.053 Uiso 1 1 calc R U . . .
C94 C 0.72670(4) 0.3421(2) 0.39152(5) 0.0482(5) Uani 1 1 d . . . . .
H94 H 0.730037 0.302132 0.374596 0.058 Uiso 1 1 calc R U . . .
C95 C 0.72992(4) 0.6756(2) 0.42867(5) 0.0462(5) Uani 1 1 d . . . . .
C96 C 0.73657(5) 0.6994(3) 0.46364(7) 0.0684(8) Uani 1 1 d . . . . .
H96A H 0.726061 0.674831 0.472944 0.103 Uiso 1 1 calc R U . . .
H96B H 0.739635 0.790724 0.467559 0.103 Uiso 1 1 calc R U . . .
H96C H 0.748271 0.647895 0.472740 0.103 Uiso 1 1 calc R U . . .
C97 C 0.74660(5) 0.7235(3) 0.41562(8) 0.0718(9) Uani 1 1 d . . . . .
H97A H 0.758306 0.670932 0.423891 0.108 Uiso 1 1 calc R U . . .
H97B H 0.749528 0.813413 0.421611 0.108 Uiso 1 1 calc R U . . .
H97C H 0.742623 0.716819 0.393048 0.108 Uiso 1 1 calc R U . . .
C98 C 0.71137(5) 0.7530(3) 0.41476(8) 0.0719(8) Uani 1 1 d . . . . .
H98A H 0.708006 0.746682 0.392192 0.108 Uiso 1 1 calc R U . . .
H98B H 0.713604 0.843232 0.420940 0.108 Uiso 1 1 calc R U . . .
H98C H 0.700575 0.718760 0.422233 0.108 Uiso 1 1 calc R U . . .
C99 C 0.71675(3) 0.0748(2) 0.38182(4) 0.0389(4) Uani 1 1 d . . . . .
C100 C 0.69960(3) 0.0427(2) 0.35941(4) 0.0367(4) Uani 1 1 d . . . . .
C101 C 0.70135(3) -0.0351(2) 0.33488(4) 0.0375(4) Uani 1 1 d . . . . .
H101 H 0.689857 -0.058750 0.319451 0.045 Uiso 1 1 calc R U . . .
C102 C 0.71949(3) -0.0788(2) 0.33243(4) 0.0391(4) Uani 1 1 d . . . . .
C103 C 0.73620(3) -0.0406(2) 0.35465(5) 0.0446(5) Uani 1 1 d . . . . .
H103 H 0.748728 -0.066839 0.353013 0.053 Uiso 1 1 calc R U . . .
C104 C 0.73471(3) 0.0361(2) 0.37938(5) 0.0468(5) Uani 1 1 d . . . . .
H104 H 0.746209 0.061542 0.394561 0.056 Uiso 1 1 calc R U . . .
C105 C 0.72034(3) -0.1675(2) 0.30550(5) 0.0454(5) Uani 1 1 d . . . . .
C106 C 0.74130(4) -0.2106(3) 0.30716(6) 0.0619(7) Uani 1 1 d . . . . .
H10D H 0.749477 -0.134998 0.306726 0.093 Uiso 1 1 calc R U . . .
H10E H 0.741181 -0.265971 0.289461 0.093 Uiso 1 1 calc R U . . .
H10F H 0.746650 -0.258416 0.326358 0.093 Uiso 1 1 calc R U . . .
C107 C 0.71261(3) -0.0938(3) 0.27526(5) 0.0507(5) Uani 1 1 d . . . . .
H10G H 0.699205 -0.064760 0.273576 0.076 Uiso 1 1 calc R U . . .
H10H H 0.712664 -0.150231 0.257811 0.076 Uiso 1 1 calc R U . . .
H10I H 0.721005 -0.019172 0.274988 0.076 Uiso 1 1 calc R U . . .
C108 C 0.70779(4) -0.2870(3) 0.30600(6) 0.0559(6) Uani 1 1 d . . . . .
H10J H 0.712673 -0.331823 0.325740 0.084 Uiso 1 1 calc R U . . .
H10K H 0.708513 -0.344465 0.289053 0.084 Uiso 1 1 calc R U . . .
H10L H 0.694154 -0.261087 0.303513 0.084 Uiso 1 1 calc R U . . .
C109 C 0.69348(3) 0.30704(18) 0.47302(4) 0.0332(4) Uani 1 1 d . . . . .
C110 C 0.67403(3) 0.34826(19) 0.46111(4) 0.0348(4) Uani 1 1 d . . . . .
C111 C 0.66399(3) 0.3913(2) 0.48199(5) 0.0393(4) Uani 1 1 d . . . . .
H111 H 0.650788 0.419104 0.474568 0.047 Uiso 1 1 calc R U . . .
C112 C 0.67293(3) 0.3942(2) 0.51324(5) 0.0407(4) Uani 1 1 d . . . . .
H112 H 0.665712 0.420962 0.527192 0.049 Uiso 1 1 calc R U . . .
C113 C 0.69230(3) 0.3586(2) 0.52441(4) 0.0387(4) Uani 1 1 d . . . . .
H113 H 0.698399 0.364012 0.545939 0.046 Uiso 1 1 calc R U . . .
C114 C 0.70310(3) 0.3147(2) 0.50451(4) 0.0375(4) Uani 1 1 d . . . . .
C115 C 0.72451(3) 0.2795(3) 0.51685(6) 0.0506(5) Uani 1 1 d . . . . .
H115 H 0.729390 0.252726 0.498840 0.061 Uiso 1 1 calc R U . . .
C116 C 0.72754(4) 0.1677(4) 0.53899(12) 0.1078(16) Uani 1 1 d . U . . .
H11A H 0.723088 0.191377 0.557122 0.162 Uiso 1 1 calc R U . . .
H11B H 0.741482 0.145464 0.545496 0.162 Uiso 1 1 calc R U . . .
H11C H 0.720011 0.093547 0.528739 0.162 Uiso 1 1 calc R U . . .
C117 C 0.73669(4) 0.3937(4) 0.53185(8) 0.0787(9) Uani 1 1 d . . . . .
H11D H 0.734881 0.464782 0.517032 0.118 Uiso 1 1 calc R U . . .
H11E H 0.750549 0.369338 0.538226 0.118 Uiso 1 1 calc R U . . .
H11F H 0.732503 0.420923 0.549988 0.118 Uiso 1 1 calc R U . . .
C118 C 0.66431(3) 0.3450(2) 0.42645(4) 0.0419(4) Uani 1 1 d . . . . .
H118 H 0.674785 0.360833 0.415731 0.050 Uiso 1 1 calc R U . . .
C119 C 0.64873(6) 0.4497(3) 0.41579(7) 0.0858(11) Uani 1 1 d . . . . .
H11G H 0.637704 0.433045 0.424578 0.129 Uiso 1 1 calc R U . . .
H11H H 0.644105 0.449095 0.393198 0.129 Uiso 1 1 calc R U . . .
H11I H 0.654440 0.533791 0.422794 0.129 Uiso 1 1 calc R U . . .
C120 C 0.65537(4) 0.2143(2) 0.41587(5) 0.0503(5) Uani 1 1 d . . . . .
H12A H 0.665384 0.147485 0.422302 0.075 Uiso 1 1 calc R U . . .
H12B H 0.650389 0.213711 0.393315 0.075 Uiso 1 1 calc R U . . .
H12C H 0.644574 0.197450 0.425178 0.075 Uiso 1 1 calc R U . . .
C121 C 0.66401(3) 0.0740(2) 0.33930(4) 0.0399(4) Uani 1 1 d . . . . .
C122 C 0.65884(4) 0.1713(2) 0.31681(5) 0.0495(5) Uani 1 1 d D . . . .
C123 C 0.64130(4) 0.1575(3) 0.29381(5) 0.0568(6) Uani 1 1 d . . . . .
H123 H 0.637398 0.222227 0.278489 0.068 Uiso 1 1 calc R U . . .
C124 C 0.62953(4) 0.0508(3) 0.29302(5) 0.0556(6) Uani 1 1 d . . . . .
H124 H 0.617757 0.042069 0.276983 0.067 Uiso 1 1 calc R U . . .
C125 C 0.63478(3) -0.0426(3) 0.31536(5) 0.0526(5) Uani 1 1 d . . . . .
H125 H 0.626504 -0.114997 0.314651 0.063 Uiso 1 1 calc R U . . .
C126 C 0.65208(3) -0.0329(2) 0.33906(5) 0.0437(5) Uani 1 1 d . . . . .
C127 C 0.65744(4) -0.1365(3) 0.36360(6) 0.0530(5) Uani 1 1 d . . . . .
H127 H 0.670216 -0.111672 0.378220 0.064 Uiso 1 1 calc R U . . .
C128 C 0.66030(5) -0.2665(3) 0.34985(8) 0.0761(9) Uani 1 1 d . . . . .
H12D H 0.647998 -0.293406 0.335322 0.114 Uiso 1 1 calc R U . . .
H12E H 0.664199 -0.330171 0.366430 0.114 Uiso 1 1 calc R U . . .
H12F H 0.670538 -0.259541 0.338948 0.114 Uiso 1 1 calc R U . . .
C129 C 0.64236(5) -0.1454(3) 0.38211(7) 0.0682(7) Uani 1 1 d . . . . .
H12G H 0.641320 -0.062081 0.391726 0.102 Uiso 1 1 calc R U . . .
H12H H 0.646444 -0.211000 0.398201 0.102 Uiso 1 1 calc R U . . .
H12I H 0.629609 -0.168836 0.368339 0.102 Uiso 1 1 calc R U . . .
C130 C 0.67288(10) 0.2842(5) 0.31778(15) 0.0643(11) Uani 0.653(7) 1 d D U P C 1
H130 H 0.686379 0.252021 0.327849 0.077 Uiso 0.653(7) 1 calc R U P C 1
C131 C 0.66852(10) 0.3919(5) 0.33858(13) 0.0868(16) Uani 0.653(7) 1 d D U P C 1
H13A H 0.654874 0.419652 0.330705 0.130 Uiso 0.653(7) 1 calc R U P C 1
H13B H 0.677258 0.464840 0.338554 0.130 Uiso 0.653(7) 1 calc R U P C 1
H13C H 0.670645 0.359493 0.359707 0.130 Uiso 0.653(7) 1 calc R U P C 1
C132 C 0.67342(12) 0.3417(7) 0.28685(12) 0.0878(17) Uani 0.653(7) 1 d D U P C 1
H13D H 0.677602 0.275883 0.274344 0.132 Uiso 0.653(7) 1 calc R U P C 1
H13E H 0.682683 0.413631 0.290319 0.132 Uiso 0.653(7) 1 calc R U P C 1
H13F H 0.660330 0.372549 0.275964 0.132 Uiso 0.653(7) 1 calc R U P C 1
C133 C 0.30775(3) -0.07779(19) 0.37062(4) 0.0334(4) Uani 1 1 d . . . . .
C134 C 0.30904(3) -0.12481(18) 0.34201(4) 0.0318(4) Uani 1 1 d . . . . .
C135 C 0.29192(3) -0.1594(2) 0.32018(4) 0.0357(4) Uani 1 1 d . . . . .
H135 H 0.292710 -0.189606 0.300596 0.043 Uiso 1 1 calc R U . . .
C136 C 0.27354(3) -0.1511(2) 0.32609(4) 0.0355(4) Uani 1 1 d . . . . .
C137 C 0.27290(3) -0.1057(2) 0.35487(5) 0.0446(5) Uani 1 1 d . . . . .
H137 H 0.260636 -0.100015 0.359617 0.053 Uiso 1 1 calc R U . . .
C138 C 0.28993(3) -0.0681(2) 0.37703(5) 0.0445(5) Uani 1 1 d . . . . .
H138 H 0.289147 -0.036011 0.396466 0.053 Uiso 1 1 calc R U . . .
C139 C 0.25506(3) -0.1861(2) 0.30066(4) 0.0388(4) Uani 1 1 d . . . . .
C140 C 0.25097(4) -0.0790(3) 0.27644(5) 0.0541(6) Uani 1 1 d . . . . .
H14A H 0.248670 0.001867 0.286085 0.081 Uiso 1 1 calc R U . . .
H14B H 0.239347 -0.101055 0.259804 0.081 Uiso 1 1 calc R U . . .
H14C H 0.262263 -0.069329 0.267913 0.081 Uiso 1 1 calc R U . . .
C141 C 0.25788(3) -0.3130(2) 0.28507(5) 0.0499(5) Uani 1 1 d . . . . .
H14D H 0.268850 -0.304543 0.275732 0.075 Uiso 1 1 calc R U . . .
H14E H 0.245912 -0.333692 0.268992 0.075 Uiso 1 1 calc R U . . .
H14F H 0.260697 -0.381850 0.300502 0.075 Uiso 1 1 calc R U . . .
C142 C 0.23705(3) -0.2011(3) 0.31310(5) 0.0584(7) Uani 1 1 d . . . . .
H14G H 0.239661 -0.266689 0.329355 0.088 Uiso 1 1 calc R U . . .
H14H H 0.225789 -0.227388 0.296287 0.088 Uiso 1 1 calc R U . . .
H14I H 0.234183 -0.118987 0.321632 0.088 Uiso 1 1 calc R U . . .
C143 C 0.32609(3) 0.0084(2) 0.41913(4) 0.0343(4) Uani 1 1 d . . . . .
C144 C 0.33101(3) 0.13832(19) 0.42443(4) 0.0326(4) Uani 1 1 d . . . . .
C145 C 0.33119(3) 0.18899(19) 0.45339(4) 0.0331(4) Uani 1 1 d . . . . .
H145 H 0.334378 0.277062 0.457490 0.040 Uiso 1 1 calc R U . . .
C146 C 0.32679(3) 0.11354(19) 0.47648(4) 0.0334(4) Uani 1 1 d . . . . .
C147 C 0.32268(3) -0.0157(2) 0.47063(4) 0.0372(4) Uani 1 1 d . . . . .
H147 H 0.320017 -0.068938 0.486207 0.045 Uiso 1 1 calc R U . . .
C148 C 0.32245(3) -0.0678(2) 0.44194(5) 0.0396(4) Uani 1 1 d . . . . .
H148 H 0.319748 -0.156609 0.438136 0.048 Uiso 1 1 calc R U . . .
C149 C 0.32620(3) 0.1775(2) 0.50694(4) 0.0404(4) Uani 1 1 d . . . . .
C150 C 0.30998(4) 0.2801(2) 0.50030(6) 0.0527(6) Uani 1 1 d . . . . .
H15A H 0.312444 0.342612 0.485462 0.079 Uiso 1 1 calc R U . . .
H15B H 0.309896 0.324126 0.519546 0.079 Uiso 1 1 calc R U . . .
H15C H 0.297256 0.238803 0.491659 0.079 Uiso 1 1 calc R U . . .
C151 C 0.32200(4) 0.0802(3) 0.53002(5) 0.0533(6) Uani 1 1 d . . . . .
H15D H 0.308920 0.043332 0.521662 0.080 Uiso 1 1 calc R U . . .
H15E H 0.322579 0.123567 0.549604 0.080 Uiso 1 1 calc R U . . .
H15F H 0.331805 0.011444 0.533529 0.080 Uiso 1 1 calc R U . . .
C152 C 0.34598(4) 0.2419(3) 0.52178(5) 0.0511(5) Uani 1 1 d . . . . .
H15G H 0.356354 0.176745 0.526096 0.077 Uiso 1 1 calc R U . . .
H15H H 0.345476 0.283589 0.541106 0.077 Uiso 1 1 calc R U . . .
H15I H 0.348737 0.306335 0.507592 0.077 Uiso 1 1 calc R U . . .
C153 C 0.33055(3) -0.1321(2) 0.30688(4) 0.0340(4) Uani 1 1 d . . . . .
C154 C 0.33189(3) -0.2478(2) 0.29191(4) 0.0370(4) Uani 1 1 d . . . . .
C155 C 0.33614(3) -0.2430(2) 0.26344(5) 0.0442(5) Uani 1 1 d . . . . .
H155 H 0.336926 -0.320729 0.252738 0.053 Uiso 1 1 calc R U . . .
C156 C 0.33922(3) -0.1275(3) 0.25045(5) 0.0491(5) Uani 1 1 d . . . . .
H156 H 0.342694 -0.126162 0.231433 0.059 Uiso 1 1 calc R U . . .
C157 C 0.33725(3) -0.0139(3) 0.26510(6) 0.0540(6) Uani 1 1 d . . . . .
H157 H 0.339161 0.065419 0.255846 0.065 Uiso 1 1 calc R U . . .
C158 C 0.33253(3) -0.0136(2) 0.29315(6) 0.0471(5) Uani 1 1 d . . . . .
C159 C 0.32850(6) 0.1109(3) 0.30793(9) 0.0771(9) Uani 1 1 d . . . . .
H159 H 0.327679 0.088802 0.329208 0.093 Uiso 1 1 calc R U . . .
C160 C 0.34513(6) 0.2049(4) 0.31159(13) 0.1121(16) Uani 1 1 d . . . . .
H16A H 0.357237 0.166091 0.324206 0.168 Uiso 1 1 calc R U . . .
H16B H 0.342213 0.282983 0.321736 0.168 Uiso 1 1 calc R U . . .
H16C H 0.346773 0.226902 0.291210 0.168 Uiso 1 1 calc R U . . .
C161 C 0.30893(6) 0.1658(3) 0.29106(14) 0.125(2) Uani 1 1 d . . . . .
H16D H 0.309353 0.193774 0.270409 0.188 Uiso 1 1 calc R U . . .
H16E H 0.305905 0.239487 0.302571 0.188 Uiso 1 1 calc R U . . .
H16F H 0.298794 0.099957 0.289198 0.188 Uiso 1 1 calc R U . . .
C162 C 0.32931(4) -0.3753(2) 0.30690(5) 0.0487(5) Uani 1 1 d . . . . .
H162 H 0.321194 -0.357881 0.321572 0.058 Uiso 1 1 calc R U . . .
C163 C 0.34905(4) -0.4249(3) 0.32603(7) 0.0659(7) Uani 1 1 d . . . . .
H16G H 0.357141 -0.448752 0.312278 0.099 Uiso 1 1 calc R U . . .
H16H H 0.347028 -0.500432 0.337856 0.099 Uiso 1 1 calc R U . . .
H16I H 0.355669 -0.357558 0.340261 0.099 Uiso 1 1 calc R U . . .
C164 C 0.31820(6) -0.4728(3) 0.28359(8) 0.0908(11) Uani 1 1 d . . . . .
H16J H 0.305826 -0.435021 0.271626 0.136 Uiso 1 1 calc R U . . .
H16K H 0.315468 -0.549291 0.294490 0.136 Uiso 1 1 calc R U . . .
H16L H 0.326124 -0.497103 0.269627 0.136 Uiso 1 1 calc R U . . .
C165 C 0.33837(3) 0.34726(19) 0.40367(4) 0.0341(4) Uani 1 1 d . . . . .
C166 C 0.32234(3) 0.4298(2) 0.39478(5) 0.0426(4) Uani 1 1 d D . . . .
C167 C 0.32540(3) 0.5625(2) 0.39710(5) 0.0483(5) Uani 1 1 d . . . . .
H167 H 0.314535 0.619240 0.391101 0.058 Uiso 1 1 calc R U . . .
C168 C 0.34393(4) 0.6117(2) 0.40796(5) 0.0484(5) Uani 1 1 d . . . . .
H168 H 0.345876 0.702075 0.409535 0.058 Uiso 1 1 calc R U . . .
C169 C 0.35972(3) 0.5297(2) 0.41657(6) 0.0514(5) Uani 1 1 d . . . . .
H169 H 0.372502 0.564521 0.424144 0.062 Uiso 1 1 calc R U . . .
C170 C 0.35733(3) 0.3966(2) 0.41441(5) 0.0440(5) Uani 1 1 d D . . . .
C171 C 0.37516(8) 0.3079(7) 0.42023(14) 0.0593(12) Uani 0.704(13) 1 d D U P D 1
H171 H 0.370723 0.220759 0.424910 0.071 Uiso 0.704(13) 1 calc R U P D 1
C172 C 0.39169(9) 0.3482(7) 0.44808(19) 0.0861(18) Uani 0.704(13) 1 d D U P D 1
H17A H 0.397308 0.429616 0.443575 0.129 Uiso 0.704(13) 1 calc R U P D 1
H17B H 0.401866 0.281775 0.452454 0.129 Uiso 0.704(13) 1 calc R U P D 1
H17C H 0.386495 0.359004 0.466081 0.129 Uiso 0.704(13) 1 calc R U P D 1
C173 C 0.38272(9) 0.2940(7) 0.39149(17) 0.0809(16) Uani 0.704(13) 1 d D U P D 1
H17D H 0.372720 0.251943 0.375030 0.121 Uiso 0.704(13) 1 calc R U P D 1
H17E H 0.394679 0.241887 0.396511 0.121 Uiso 0.704(13) 1 calc R U P D 1
H17F H 0.385602 0.379229 0.384519 0.121 Uiso 0.704(13) 1 calc R U P D 1
C174 C 0.30145(6) 0.3838(6) 0.38021(11) 0.0589(11) Uani 0.687(6) 1 d D U P E 1
H174 H 0.301245 0.288372 0.377423 0.071 Uiso 0.687(6) 1 calc R U P E 1
C175 C 0.28925(7) 0.4219(6) 0.40268(11) 0.0658(12) Uani 0.687(6) 1 d D U P E 1
H17G H 0.296277 0.396708 0.423735 0.099 Uiso 0.687(6) 1 calc R U P E 1
H17H H 0.276551 0.378147 0.396682 0.099 Uiso 0.687(6) 1 calc R U P E 1
H17I H 0.287198 0.515139 0.401857 0.099 Uiso 0.687(6) 1 calc R U P E 1
C176 C 0.29195(6) 0.4502(6) 0.34933(8) 0.0666(11) Uani 0.687(6) 1 d D U P E 1
H17J H 0.289317 0.540337 0.353074 0.100 Uiso 0.687(6) 1 calc R U P E 1
H17K H 0.279628 0.406810 0.339216 0.100 Uiso 0.687(6) 1 calc R U P E 1
H17L H 0.300851 0.445705 0.335978 0.100 Uiso 0.687(6) 1 calc R U P E 1
C230 C 0.67031(18) 0.2962(8) 0.3192(3) 0.0719(19) Uani 0.347(7) 1 d D U P C 2
H230 H 0.680259 0.303122 0.339624 0.086 Uiso 0.347(7) 1 calc R U P C 2
C231 C 0.65611(17) 0.4097(9) 0.3140(3) 0.092(2) Uani 0.347(7) 1 d D U P C 2
H23A H 0.648376 0.411027 0.292368 0.138 Uiso 0.347(7) 1 calc R U P C 2
H23B H 0.663517 0.490000 0.318858 0.138 Uiso 0.347(7) 1 calc R U P C 2
H23C H 0.647324 0.400806 0.327438 0.138 Uiso 0.347(7) 1 calc R U P C 2
C232 C 0.68013(16) 0.2866(9) 0.2930(3) 0.073(2) Uani 0.347(7) 1 d D U P C 2
H23D H 0.688392 0.209673 0.295890 0.110 Uiso 0.347(7) 1 calc R U P C 2
H23E H 0.688237 0.363025 0.293114 0.110 Uiso 0.347(7) 1 calc R U P C 2
H23F H 0.670098 0.281086 0.273281 0.110 Uiso 0.347(7) 1 calc R U P C 2
C271 C 0.37481(19) 0.3087(17) 0.4272(3) 0.068(2) Uani 0.296(13) 1 d D U P D 2
H271 H 0.370206 0.217651 0.426617 0.082 Uiso 0.296(13) 1 calc R U P D 2
C272 C 0.3857(2) 0.3445(16) 0.4603(4) 0.078(3) Uani 0.296(13) 1 d D U P D 2
H27A H 0.390812 0.432219 0.460738 0.117 Uiso 0.296(13) 1 calc R U P D 2
H27B H 0.396600 0.284645 0.468002 0.117 Uiso 0.296(13) 1 calc R U P D 2
H27C H 0.376690 0.339623 0.473473 0.117 Uiso 0.296(13) 1 calc R U P D 2
C273 C 0.38747(19) 0.3249(16) 0.4046(4) 0.078(2) Uani 0.296(13) 1 d D U P D 2
H27D H 0.379171 0.319824 0.383397 0.117 Uiso 0.296(13) 1 calc R U P D 2
H27E H 0.397334 0.256487 0.408121 0.117 Uiso 0.296(13) 1 calc R U P D 2
H27F H 0.394019 0.408646 0.407989 0.117 Uiso 0.296(13) 1 calc R U P D 2
C274 C 0.30301(13) 0.3596(15) 0.3875(2) 0.0615(15) Uani 0.313(6) 1 d D U P E 2
H274 H 0.307428 0.269797 0.393527 0.074 Uiso 0.313(6) 1 calc R U P E 2
C275 C 0.28721(17) 0.3744(12) 0.4028(2) 0.0651(18) Uani 0.313(6) 1 d D U P E 2
H27G H 0.290466 0.325944 0.422172 0.098 Uiso 0.313(6) 1 calc R U P E 2
H27H H 0.274934 0.341691 0.389210 0.098 Uiso 0.313(6) 1 calc R U P E 2
H27I H 0.285673 0.465575 0.407117 0.098 Uiso 0.313(6) 1 calc R U P E 2
C276 C 0.29494(12) 0.3455(12) 0.35271(19) 0.0686(17) Uani 0.313(6) 1 d D U P E 2
H27J H 0.289517 0.427947 0.343826 0.103 Uiso 0.313(6) 1 calc R U P E 2
H27K H 0.284612 0.280168 0.348237 0.103 Uiso 0.313(6) 1 calc R U P E 2
H27L H 0.305504 0.319451 0.343664 0.103 Uiso 0.313(6) 1 calc R U P E 2
C18A C 0.55493(15) 0.8727(10) 0.2853(3) 0.077(2) Uani 0.226(4) 1 d D U P A 2
H18D H 0.552638 0.965173 0.286510 0.116 Uiso 0.226(4) 1 calc R U P A 2
H18E H 0.554556 0.849769 0.263947 0.116 Uiso 0.226(4) 1 calc R U P A 2
H18F H 0.567798 0.850783 0.298908 0.116 Uiso 0.226(4) 1 calc R U P A 2
C19A C 0.51930(13) 0.8352(13) 0.2720(2) 0.082(3) Uani 0.226(4) 1 d D U P A 2
H19D H 0.507773 0.813904 0.279192 0.123 Uiso 0.226(4) 1 calc R U P A 2
H19E H 0.518466 0.790937 0.252431 0.123 Uiso 0.226(4) 1 calc R U P A 2
H19F H 0.519768 0.928266 0.268897 0.123 Uiso 0.226(4) 1 calc R U P A 2
C20A C 0.5428(2) 0.6567(7) 0.2952(3) 0.079(3) Uani 0.226(4) 1 d D U P A 2
H20D H 0.556058 0.642168 0.308321 0.119 Uiso 0.226(4) 1 calc R U P A 2
H20E H 0.542188 0.631948 0.273868 0.119 Uiso 0.226(4) 1 calc R U P A 2
H20F H 0.533461 0.604733 0.302660 0.119 Uiso 0.226(4) 1 calc R U P A 2
C71A C 0.40942(11) 0.1789(9) 0.1731(2) 0.0852(18) Uani 0.475(6) 1 d D U P B 2
H71A H 0.401016 0.185781 0.187693 0.102 Uiso 0.475(6) 1 calc R U P B 2
C72A C 0.41195(10) 0.0362(8) 0.16676(18) 0.093(2) Uani 0.475(6) 1 d D U P B 2
H72D H 0.420686 0.026969 0.153250 0.139 Uiso 0.475(6) 1 calc R U P B 2
H72E H 0.399160 -0.001472 0.156681 0.139 Uiso 0.475(6) 1 calc R U P B 2
H72F H 0.417629 -0.008381 0.186326 0.139 Uiso 0.475(6) 1 calc R U P B 2
C73A C 0.39887(13) 0.2463(10) 0.1431(2) 0.121(2) Uani 0.475(6) 1 d D U P B 2
H73D H 0.400589 0.339448 0.145697 0.182 Uiso 0.475(6) 1 calc R U P B 2
H73E H 0.384886 0.225371 0.137918 0.182 Uiso 0.475(6) 1 calc R U P B 2
H73F H 0.404373 0.217370 0.126393 0.182 Uiso 0.475(6) 1 calc R U P B 2
C40A C 0.59376(12) 0.6774(9) 0.46348(12) 0.078(2) Uani 0.475(6) 1 d D U P B 2
H40D H 0.585437 0.715963 0.475350 0.118 Uiso 0.475(6) 1 calc R U P B 2
H40E H 0.605941 0.726768 0.466880 0.118 Uiso 0.475(6) 1 calc R U P B 2
H40F H 0.596824 0.588507 0.470230 0.118 Uiso 0.475(6) 1 calc R U P B 2

loop_
_atom_site_aniso_label
_atom_site_aniso_U_11
_atom_site_aniso_U_22
_atom_site_aniso_U_33
_atom_site_aniso_U_23
_atom_site_aniso_U_13
_atom_site_aniso_U_12
O1 0.0334(6) 0.0323(7) 0.0314(6) -0.0049(5) 0.0108(5) 0.0000(5)
N1 0.0286(7) 0.0350(9) 0.0290(7) -0.0013(6) 0.0113(5) 0.0002(6)
C1 0.0342(8) 0.0243(9) 0.0323(8) -0.0005(6) 0.0124(7) -0.0015(6)
O2 0.0504(8) 0.0550(10) 0.0321(6) 0.0065(6) 0.0151(6) 0.0054(7)
N2 0.0534(9) 0.0287(9) 0.0273(7) -0.0005(6) 0.0098(6) -0.0028(7)
C2 0.0321(8) 0.0248(9) 0.0314(8) 0.0015(6) 0.0147(6) 0.0000(6)
O3 0.0669(9) 0.0401(9) 0.0351(7) -0.0103(6) 0.0260(6) -0.0165(7)
N3 0.0515(10) 0.0463(11) 0.0604(11) -0.0034(9) 0.0348(9) -0.0048(8)
C3 0.0337(8) 0.0295(9) 0.0311(8) 0.0005(6) 0.0126(7) -0.0013(7)
O4 0.0399(7) 0.0446(8) 0.0383(7) -0.0106(6) 0.0190(5) -0.0108(6)
N4 0.0331(8) 0.0664(13) 0.0401(8) 0.0190(8) 0.0121(7) -0.0029(8)
C4 0.0317(8) 0.0326(10) 0.0384(9) 0.0010(7) 0.0149(7) -0.0032(7)
N5 0.0540(9) 0.0319(9) 0.0472(9) -0.0020(7) 0.0336(8) -0.0049(7)
C5 0.0357(9) 0.0379(11) 0.0426(10) -0.0032(8) 0.0209(8) -0.0033(7)
N6 0.0504(10) 0.0476(11) 0.0385(8) -0.0127(7) 0.0181(7) 0.0038(8)
C6 0.0403(9) 0.0326(10) 0.0340(8) -0.0038(7) 0.0181(7) -0.0020(7)
N7 0.0323(8) 0.0537(11) 0.0360(8) -0.0064(7) 0.0153(6) 0.0029(7)
C7 0.0307(8) 0.0424(12) 0.0427(10) -0.0009(8) 0.0116(7) -0.0056(7)
N8 0.0505(9) 0.0365(9) 0.0322(7) -0.0024(6) 0.0190(7) -0.0095(7)
C8 0.0388(10) 0.0564(15) 0.0501(11) 0.0094(10) 0.0093(9) 0.0000(9)
C9 0.0454(11) 0.0517(15) 0.0541(12) -0.0088(10) 0.0100(9) -0.0120(9)
C10 0.0364(10) 0.0774(18) 0.0546(12) 0.0017(12) 0.0175(9) -0.0132(10)
C11 0.0379(8) 0.0302(10) 0.0285(8) -0.0016(7) 0.0122(7) 0.0002(7)
C12 0.0373(8) 0.0295(10) 0.0296(8) 0.0000(7) 0.0091(6) 0.0001(7)
C13 0.0525(11) 0.0344(11) 0.0316(9) -0.0034(7) 0.0124(8) 0.0027(8)
C14 0.0635(13) 0.0436(12) 0.0300(9) 0.0000(8) 0.0171(8) 0.0063(10)
C15 0.0682(13) 0.0450(13) 0.0314(9) 0.0088(8) 0.0189(9) 0.0076(10)
C16 0.0515(11) 0.0340(11) 0.0367(9) 0.0034(8) 0.0149(8) 0.0029(8)
C17 0.103(2) 0.0749(19) 0.0349(11) -0.0085(11) 0.0239(12) 0.0166(15)
C18 0.100(3) 0.084(3) 0.0560(19) -0.0196(18) 0.042(2) 0.010(2)
C19 0.153(4) 0.082(3) 0.0327(15) -0.0008(16) 0.0318(19) 0.000(3)
C20 0.092(2) 0.069(2) 0.0377(14) -0.0154(14) 0.0115(15) 0.0053(18)
C21 0.0277(7) 0.0359(10) 0.0305(8) 0.0016(7) 0.0134(6) 0.0028(6)
C22 0.0321(8) 0.0380(11) 0.0399(9) 0.0053(8) 0.0163(7) 0.0036(7)
C23 0.0466(10) 0.0497(13) 0.0419(10) 0.0100(9) 0.0239(8) 0.0023(9)
C24 0.0551(12) 0.0664(16) 0.0346(10) 0.0008(9) 0.0242(9) 0.0049(10)
C25 0.0484(11) 0.0488(13) 0.0360(9) -0.0079(8) 0.0169(8) 0.0035(9)
C26 0.0353(8) 0.0366(11) 0.0340(9) -0.0016(7) 0.0133(7) 0.0024(7)
C27 0.0460(10) 0.0314(10) 0.0430(10) -0.0017(8) 0.0168(8) -0.0007(8)
C28 0.0633(14) 0.0412(14) 0.0641(14) -0.0035(11) 0.0095(11) -0.0118(11)
C29 0.0576(13) 0.0461(15) 0.0725(16) 0.0164(12) 0.0126(12) 0.0009(11)
C30 0.0471(11) 0.0346(11) 0.0545(12) 0.0053(9) 0.0238(9) -0.0010(8)
C31 0.0588(14) 0.0340(12) 0.099(2) 0.0073(12) 0.0446(14) 0.0043(10)
C32 0.0488(12) 0.0427(13) 0.0753(16) 0.0059(11) 0.0272(11) -0.0046(9)
C33 0.0477(10) 0.0292(10) 0.0309(8) 0.0036(7) 0.0126(7) 0.0019(7)
C34 0.0512(11) 0.0322(11) 0.0362(9) 0.0035(7) 0.0132(8) -0.0004(8)
C35 0.0693(14) 0.0340(12) 0.0515(12) 0.0011(9) 0.0224(10) -0.0065(10)
C36 0.0879(18) 0.0342(13) 0.0614(14) 0.0087(10) 0.0315(13) 0.0109(12)
C37 0.0622(14) 0.0500(15) 0.0624(14) 0.0161(11) 0.0178(11) 0.0208(11)
C38 0.0499(11) 0.0446(13) 0.0494(11) 0.0066(9) 0.0140(9) 0.0050(9)
C39 0.0486(13) 0.0653(19) 0.0874(19) 0.0067(15) 0.0118(12) -0.0044(12)
C40 0.081(5) 0.101(6) 0.109(5) 0.011(4) -0.007(4) -0.019(4)
C41 0.113(3) 0.177(5) 0.120(3) -0.001(3) 0.051(3) -0.067(3)
C42 0.0471(11) 0.0433(13) 0.0454(11) 0.0000(9) 0.0100(9) -0.0044(9)
C43 0.0566(14) 0.082(2) 0.0534(13) -0.0040(13) 0.0151(11) 0.0110(13)
C44 0.0590(14) 0.0675(18) 0.0520(13) -0.0105(12) 0.0088(11) -0.0090(12)
C45 0.0347(9) 0.0566(14) 0.0326(9) 0.0068(8) 0.0080(7) 0.0070(8)
C46 0.0301(8) 0.0532(13) 0.0370(9) 0.0011(8) 0.0102(7) 0.0022(8)
C47 0.0414(10) 0.0569(15) 0.0640(14) 0.0110(11) 0.0271(10) 0.0077(10)
C48 0.0440(11) 0.0596(16) 0.0828(17) 0.0144(13) 0.0314(12) 0.0178(11)
C49 0.0598(15) 0.074(2) 0.090(2) 0.0125(15) 0.0472(15) 0.0265(13)
C50 0.0550(13) 0.0750(19) 0.0639(14) 0.0167(13) 0.0374(12) 0.0181(12)
C51 0.0666(17) 0.0615(19) 0.129(3) 0.0114(18) 0.0558(19) 0.0180(14)
C52 0.111(3) 0.068(3) 0.138(4) -0.002(2) 0.050(3) -0.005(2)
C53 0.111(3) 0.091(3) 0.134(4) 0.050(3) 0.060(3) 0.042(2)
C54 0.097(3) 0.077(3) 0.173(4) 0.031(3) 0.082(3) 0.039(2)
C55 0.0409(10) 0.0523(13) 0.0320(9) 0.0055(8) 0.0116(7) 0.0013(9)
C56 0.0310(8) 0.0463(12) 0.0359(9) 0.0055(8) 0.0141(7) 0.0020(7)
C57 0.0320(8) 0.0469(12) 0.0335(9) 0.0063(8) 0.0087(7) -0.0013(8)
C58 0.0338(9) 0.0447(12) 0.0409(10) 0.0085(8) 0.0124(7) -0.0015(8)
C59 0.0396(10) 0.0741(18) 0.0465(11) 0.0108(11) 0.0076(9) -0.0166(10)
C60 0.0427(11) 0.0765(19) 0.0400(11) 0.0052(11) 0.0024(9) -0.0133(11)
C61 0.0386(10) 0.0593(15) 0.0428(10) 0.0153(10) 0.0144(8) -0.0053(9)
C62 0.0393(11) 0.100(2) 0.0485(12) 0.0142(13) 0.0155(9) -0.0145(12)
C63 0.0466(11) 0.089(2) 0.0392(11) 0.0154(11) 0.0121(9) -0.0114(12)
C64 0.092(2) 0.064(2) 0.0704(18) 0.0253(15) 0.0260(16) 0.0036(16)
C65 0.0461(10) 0.0430(12) 0.0458(10) -0.0061(9) 0.0251(9) -0.0025(8)
C66 0.0535(12) 0.0669(17) 0.0462(12) -0.0112(11) 0.0231(10) -0.0173(11)
C67 0.0654(15) 0.075(2) 0.0627(15) -0.0178(13) 0.0333(13) -0.0319(14)
C68 0.0860(18) 0.0456(14) 0.0615(14) -0.0057(11) 0.0492(14) -0.0111(12)
C69 0.0721(16) 0.0683(18) 0.0437(11) -0.0009(11) 0.0301(11) 0.0072(13)
C70 0.0491(12) 0.0699(17) 0.0455(11) -0.0089(11) 0.0213(10) 0.0024(11)
C71 0.050(2) 0.160(4) 0.054(2) -0.028(3) 0.016(2) -0.014(3)
C72 0.062(3) 0.149(5) 0.078(3) -0.031(4) 0.012(3) -0.028(3)
C73 0.064(3) 0.179(6) 0.089(4) -0.035(4) -0.009(3) 0.019(4)
C74 0.0587(15) 0.125(3) 0.0495(14) -0.0074(16) 0.0194(12) -0.0289(17)
C75 0.200(5) 0.073(3) 0.0620(19) 0.0098(18) 0.007(2) 0.010(3)
C76 0.130(3) 0.119(4) 0.066(2) -0.043(2) -0.020(2) 0.041(3)
C77 0.0299(8) 0.0520(13) 0.0425(10) 0.0165(9) 0.0142(7) -0.0031(8)
C78 0.0378(10) 0.0512(13) 0.0498(11) 0.0125(9) 0.0182(8) -0.0048(9)
C79 0.0449(11) 0.0557(15) 0.0503(12) 0.0083(10) 0.0153(9) -0.0095(10)
C80 0.0353(10) 0.0652(16) 0.0497(12) 0.0157(11) 0.0068(8) -0.0091(9)
C81 0.0369(10) 0.0629(16) 0.0540(12) 0.0159(11) 0.0120(9) 0.0053(9)
C82 0.0371(10) 0.0583(15) 0.0433(10) 0.0128(9) 0.0125(8) 0.0008(9)
C83 0.0552(13) 0.0677(18) 0.0521(13) 0.0043(12) 0.0069(10) 0.0119(12)
C84 0.086(2) 0.074(2) 0.0562(15) 0.0079(13) 0.0303(14) 0.0177(15)
C85 0.0699(18) 0.0595(19) 0.111(3) -0.0116(18) 0.0363(18) -0.0040(14)
C86 0.0448(11) 0.0584(16) 0.0728(16) 0.0075(12) 0.0221(11) 0.0010(10)
C87 0.075(2) 0.068(2) 0.138(3) 0.039(2) 0.046(2) 0.0186(16)
C88 0.075(2) 0.118(3) 0.101(3) -0.029(2) 0.0325(19) 0.018(2)
C89 0.0399(9) 0.0352(10) 0.0282(8) -0.0047(7) 0.0115(7) -0.0060(7)
C90 0.0309(8) 0.0341(10) 0.0290(8) -0.0003(7) 0.0127(6) -0.0026(7)
C91 0.0426(9) 0.0341(10) 0.0383(9) -0.0038(7) 0.0231(8) -0.0029(7)
C92 0.0376(9) 0.0383(11) 0.0383(9) 0.0017(8) 0.0184(7) -0.0016(7)
C93 0.0598(12) 0.0420(12) 0.0404(10) 0.0003(8) 0.0304(9) -0.0109(9)
C94 0.0712(14) 0.0474(13) 0.0368(10) -0.0084(9) 0.0330(10) -0.0116(10)
C95 0.0602(12) 0.0331(11) 0.0562(12) 0.0016(9) 0.0343(10) -0.0058(9)
C96 0.101(2) 0.0455(15) 0.0669(16) -0.0140(12) 0.0371(15) -0.0281(14)
C97 0.090(2) 0.0486(16) 0.098(2) -0.0093(14) 0.0628(18) -0.0263(14)
C98 0.088(2) 0.0432(16) 0.095(2) 0.0132(14) 0.0427(18) 0.0157(14)
C99 0.0542(11) 0.0362(11) 0.0303(8) -0.0064(7) 0.0181(8) -0.0082(8)
C100 0.0477(10) 0.0335(10) 0.0329(8) -0.0007(7) 0.0179(8) 0.0005(8)
C101 0.0410(9) 0.0393(11) 0.0323(8) -0.0059(8) 0.0101(7) 0.0010(8)
C102 0.0443(10) 0.0408(11) 0.0332(9) -0.0056(8) 0.0122(7) 0.0009(8)
C103 0.0399(10) 0.0559(14) 0.0388(10) -0.0097(9) 0.0119(8) -0.0002(9)
C104 0.0446(11) 0.0603(15) 0.0353(9) -0.0107(9) 0.0105(8) -0.0101(9)
C105 0.0430(10) 0.0527(14) 0.0420(10) -0.0158(9) 0.0138(8) 0.0025(9)
C106 0.0502(13) 0.0739(19) 0.0608(14) -0.0277(13) 0.0136(11) 0.0109(12)
C107 0.0495(11) 0.0698(17) 0.0368(10) -0.0116(10) 0.0186(9) -0.0024(10)
C108 0.0651(14) 0.0476(15) 0.0558(13) -0.0198(11) 0.0173(11) -0.0014(11)
C109 0.0406(9) 0.0289(9) 0.0368(9) 0.0003(7) 0.0219(7) -0.0070(7)
C110 0.0387(9) 0.0344(10) 0.0343(9) -0.0002(7) 0.0151(7) -0.0069(7)
C111 0.0389(9) 0.0384(11) 0.0451(10) -0.0001(8) 0.0191(8) -0.0024(8)
C112 0.0496(11) 0.0396(11) 0.0420(10) -0.0033(8) 0.0279(9) -0.0062(8)
C113 0.0484(10) 0.0389(11) 0.0321(8) -0.0010(7) 0.0164(8) -0.0091(8)
C114 0.0385(9) 0.0388(11) 0.0384(9) 0.0011(8) 0.0160(8) -0.0094(8)
C115 0.0381(10) 0.0614(16) 0.0538(12) 0.0016(11) 0.0148(9) -0.0040(10)
C116 0.0446(14) 0.091(3) 0.176(4) 0.061(3) 0.0082(19) 0.0027(15)
C117 0.0500(14) 0.090(3) 0.086(2) 0.0041(18) -0.0003(13) -0.0180(14)
C118 0.0484(11) 0.0442(12) 0.0339(9) 0.0011(8) 0.0126(8) -0.0048(9)
C119 0.123(3) 0.070(2) 0.0483(14) -0.0026(13) -0.0047(16) 0.036(2)
C120 0.0571(12) 0.0543(15) 0.0398(10) -0.0036(9) 0.0137(9) -0.0148(10)
C121 0.0479(10) 0.0398(11) 0.0364(9) -0.0065(8) 0.0191(8) 0.0076(8)
C122 0.0707(14) 0.0440(13) 0.0397(10) 0.0003(9) 0.0247(10) 0.0124(10)
C123 0.0751(16) 0.0576(16) 0.0410(11) 0.0079(10) 0.0212(11) 0.0236(12)
C124 0.0517(12) 0.0746(19) 0.0409(11) 0.0008(11) 0.0129(9) 0.0183(12)
C125 0.0469(11) 0.0640(16) 0.0477(12) -0.0014(10) 0.0141(9) 0.0035(10)
C126 0.0446(10) 0.0449(13) 0.0435(10) 0.0012(9) 0.0153(8) 0.0093(9)
C127 0.0543(12) 0.0471(14) 0.0543(13) 0.0057(10) 0.0091(10) -0.0008(10)
C128 0.096(2) 0.0499(18) 0.087(2) 0.0102(15) 0.0330(18) 0.0171(15)
C129 0.091(2) 0.0622(18) 0.0563(14) 0.0126(13) 0.0275(14) 0.0022(15)
C130 0.108(3) 0.038(2) 0.059(2) -0.0010(17) 0.0426(19) 0.0029(19)
C131 0.135(4) 0.051(3) 0.090(3) -0.009(2) 0.057(3) -0.001(3)
C132 0.132(4) 0.074(4) 0.068(3) 0.013(3) 0.044(3) -0.021(3)
C133 0.0369(9) 0.0326(10) 0.0347(8) -0.0037(7) 0.0164(7) -0.0058(7)
C134 0.0346(8) 0.0305(10) 0.0354(9) -0.0011(7) 0.0180(7) 0.0011(7)
C135 0.0392(9) 0.0405(11) 0.0330(8) -0.0034(7) 0.0196(7) -0.0005(8)
C136 0.0366(9) 0.0383(11) 0.0364(9) -0.0001(7) 0.0181(7) -0.0023(7)
C137 0.0366(9) 0.0611(14) 0.0437(10) -0.0115(9) 0.0241(8) -0.0081(9)
C138 0.0441(10) 0.0584(14) 0.0388(10) -0.0150(9) 0.0246(8) -0.0095(9)
C139 0.0383(9) 0.0470(12) 0.0350(9) -0.0024(8) 0.0168(7) -0.0034(8)
C140 0.0558(13) 0.0610(16) 0.0467(12) 0.0084(10) 0.0158(10) 0.0059(11)
C141 0.0501(11) 0.0479(14) 0.0500(12) -0.0092(10) 0.0103(9) -0.0076(10)
C142 0.0397(11) 0.096(2) 0.0433(11) -0.0097(12) 0.0182(9) -0.0178(12)
C143 0.0349(8) 0.0380(11) 0.0340(8) -0.0061(7) 0.0160(7) -0.0075(7)
C144 0.0324(8) 0.0359(10) 0.0317(8) -0.0009(7) 0.0123(6) -0.0051(7)
C145 0.0367(8) 0.0310(10) 0.0335(8) -0.0039(7) 0.0125(7) -0.0058(7)
C146 0.0332(8) 0.0360(10) 0.0337(8) -0.0013(7) 0.0136(7) -0.0012(7)
C147 0.0430(9) 0.0368(11) 0.0367(9) 0.0003(8) 0.0190(8) -0.0071(8)
C148 0.0466(10) 0.0348(11) 0.0420(10) -0.0046(8) 0.0197(8) -0.0104(8)
C149 0.0517(11) 0.0394(11) 0.0352(9) -0.0010(8) 0.0206(8) 0.0005(8)
C150 0.0612(13) 0.0523(15) 0.0530(12) -0.0027(10) 0.0297(11) 0.0089(11)
C151 0.0756(15) 0.0535(15) 0.0392(10) -0.0001(10) 0.0298(10) 0.0000(11)
C152 0.0611(13) 0.0538(15) 0.0388(10) -0.0131(9) 0.0139(9) -0.0067(10)
C153 0.0305(8) 0.0385(11) 0.0369(9) -0.0015(7) 0.0157(7) 0.0005(7)
C154 0.0358(9) 0.0396(11) 0.0393(9) -0.0009(8) 0.0167(7) 0.0008(7)
C155 0.0400(10) 0.0573(14) 0.0399(10) -0.0078(9) 0.0187(8) 0.0036(9)
C156 0.0398(10) 0.0742(17) 0.0388(10) 0.0072(10) 0.0200(8) 0.0016(10)
C157 0.0501(12) 0.0573(16) 0.0608(14) 0.0184(11) 0.0259(10) -0.0030(10)
C158 0.0492(11) 0.0392(12) 0.0592(13) 0.0014(10) 0.0256(10) -0.0016(9)
C159 0.109(3) 0.0363(15) 0.099(2) -0.0051(14) 0.050(2) -0.0023(15)
C160 0.098(3) 0.048(2) 0.186(5) -0.027(3) 0.032(3) -0.0101(18)
C161 0.099(3) 0.0435(19) 0.266(7) -0.004(3) 0.105(4) 0.0052(17)
C162 0.0616(13) 0.0381(12) 0.0516(12) -0.0005(9) 0.0240(10) 0.0005(9)
C163 0.0759(17) 0.0595(18) 0.0622(15) 0.0136(13) 0.0183(13) 0.0121(13)
C164 0.130(3) 0.0473(18) 0.079(2) 0.0033(15) 0.001(2) -0.0222(19)
C165 0.0395(9) 0.0356(10) 0.0302(8) 0.0014(7) 0.0147(7) -0.0071(7)
C166 0.0368(9) 0.0489(13) 0.0466(10) -0.0039(9) 0.0188(8) -0.0027(8)
C167 0.0497(11) 0.0454(13) 0.0562(12) 0.0028(10) 0.0253(10) 0.0052(9)
C168 0.0615(13) 0.0369(12) 0.0549(12) 0.0025(9) 0.0296(10) -0.0060(9)
C169 0.0483(11) 0.0426(13) 0.0636(14) 0.0017(10) 0.0151(10) -0.0144(9)
C170 0.0406(10) 0.0428(12) 0.0471(11) 0.0051(9) 0.0090(8) -0.0077(8)
C171 0.0398(16) 0.0505(19) 0.078(3) 0.012(2) -0.0002(17) -0.0026(14)
C172 0.055(3) 0.089(3) 0.095(4) 0.003(3) -0.013(2) 0.007(2)
C173 0.057(3) 0.090(4) 0.093(4) -0.006(3) 0.015(3) 0.026(2)
C174 0.0349(14) 0.069(2) 0.071(2) 0.0034(19) 0.0099(14) -0.0039(15)
C175 0.0410(17) 0.097(3) 0.0642(19) 0.016(2) 0.0214(14) -0.029(2)
C176 0.0476(17) 0.097(3) 0.0547(18) 0.0035(19) 0.0128(14) -0.0132(18)
C230 0.116(4) 0.043(3) 0.066(3) 0.001(3) 0.039(3) -0.004(3)
C231 0.127(5) 0.049(4) 0.108(5) -0.005(4) 0.046(4) 0.005(4)
C232 0.097(5) 0.043(4) 0.093(5) 0.008(4) 0.047(4) -0.003(4)
C271 0.046(3) 0.059(3) 0.088(4) 0.009(3) -0.004(3) 0.001(3)
C272 0.050(5) 0.079(5) 0.089(6) 0.014(5) -0.010(4) 0.002(4)
C273 0.049(4) 0.078(5) 0.099(5) -0.004(4) 0.005(4) 0.010(4)
C274 0.039(2) 0.081(3) 0.064(3) -0.002(3) 0.012(2) -0.007(2)
C275 0.045(3) 0.082(4) 0.070(3) 0.025(3) 0.017(2) -0.035(3)
C276 0.048(3) 0.090(4) 0.068(3) 0.000(3) 0.015(3) -0.007(3)
C18A 0.115(5) 0.082(5) 0.049(4) -0.017(4) 0.046(4) 0.010(5)
C19A 0.115(5) 0.092(5) 0.041(4) -0.018(4) 0.023(4) -0.004(5)
C20A 0.113(5) 0.082(5) 0.050(4) -0.016(4) 0.033(4) 0.002(5)
C71A 0.046(2) 0.156(5) 0.057(3) -0.028(3) 0.018(2) -0.009(3)
C72A 0.055(3) 0.149(6) 0.078(4) -0.052(4) 0.024(3) -0.028(3)
C73A 0.074(4) 0.186(6) 0.089(4) -0.017(4) -0.004(3) 0.002(4)
C40A 0.068(4) 0.076(5) 0.079(4) 0.001(4) -0.001(3) -0.016(3)

loop_
_atom_type_symbol
_atom_type_description
_atom_type_scat_dispersion_real
_atom_type_scat_dispersion_imag
_atom_type_scat_source
C C 0.0181 0.0091 'International Tables Vol C Tables 4.2.6.8 and 6.1.1.4'
H H 0.0000 0.0000 'International Tables Vol C Tables 4.2.6.8 and 6.1.1.4'
N N 0.0311 0.0180 'International Tables Vol C Tables 4.2.6.8 and 6.1.1.4'
O O 0.0492 0.0322 'International Tables Vol C Tables 4.2.6.8 and 6.1.1.4'

loop_
_geom_angle_atom_site_label_1
_geom_angle_atom_site_label_2
_geom_angle_atom_site_label_3
_geom_angle
_geom_angle_site_symmetry_1
_geom_angle_site_symmetry_3
_geom_angle_publ_flag
C1 O1 C11 114.95(13) . . ?
C2 N1 H1 117.8 . . ?
C2 N1 C21 124.31(15) . . ?
C21 N1 H1 117.8 . . ?
O1 C1 C2 114.73(14) . . ?
C6 C1 O1 124.20(16) . . ?
C6 C1 C2 121.03(17) . . ?
C45 O2 C55 115.63(16) . . ?
C12 N2 H2 118.6 . . ?
C12 N2 C33 122.89(15) . . ?
C33 N2 H2 118.6 . . ?
N1 C2 C1 117.59(16) . . ?
C3 C2 N1 123.95(15) . . ?
C3 C2 C1 118.45(15) . . ?
C89 O3 C99 118.93(14) . . ?
C46 N3 H3A 119.9 . . ?
C46 N3 C65 120.3(2) . . ?
C65 N3 H3A 119.9 . . ?
C2 C3 H3 119.2 . . ?
C2 C3 C4 121.61(16) . . ?
C4 C3 H3 119.2 . . ?
C143 O4 C133 118.13(14) . . ?
C56 N4 H4 118.3 . . ?
C56 N4 C77 123.39(16) . . ?
C77 N4 H4 118.3 . . ?
C3 C4 C7 120.01(16) . . ?
C5 C4 C3 118.03(17) . . ?
C5 C4 C7 121.94(16) . . ?
C90 N5 H5A 118.6 . . ?
C90 N5 C109 122.85(16) . . ?
C109 N5 H5A 118.6 . . ?
C4 C5 H5 119.4 . . ?
C4 C5 C6 121.17(16) . . ?
C6 C5 H5 119.4 . . ?
C100 N6 H6A 118.7 . . ?
C100 N6 C121 122.52(16) . . ?
C121 N6 H6A 118.7 . . ?
C1 C6 C5 119.70(16) . . ?
C1 C6 H6 120.2 . . ?
C5 C6 H6 120.2 . . ?
C134 N7 H7 119.0 . . ?
C134 N7 C153 121.98(16) . . ?
C153 N7 H7 119.0 . . ?
C4 C7 C9 110.54(17) . . ?
C4 C7 C10 111.57(17) . . ?
C8 C7 C4 109.47(17) . . ?
C8 C7 C9 109.77(19) . . ?
C8 C7 C10 108.36(18) . . ?
C10 C7 C9 107.08(18) . . ?
C144 N8 H8 118.6 . . ?
C144 N8 C165 122.89(15) . . ?
C165 N8 H8 118.6 . . ?
C7 C8 H8A 109.5 . . ?
C7 C8 H8B 109.5 . . ?
C7 C8 H8C 109.5 . . ?
H8A C8 H8B 109.5 . . ?
H8A C8 H8C 109.5 . . ?
H8B C8 H8C 109.5 . . ?
C7 C9 H9A 109.5 . . ?
C7 C9 H9B 109.5 . . ?
C7 C9 H9C 109.5 . . ?
H9A C9 H9B 109.5 . . ?
H9A C9 H9C 109.5 . . ?
H9B C9 H9C 109.5 . . ?
C7 C10 H10A 109.5 . . ?
C7 C10 H10B 109.5 . . ?
C7 C10 H10C 109.5 . . ?
H10A C10 H10B 109.5 . . ?
H10A C10 H10C 109.5 . . ?
H10B C10 H10C 109.5 . . ?
C12 C11 O1 118.73(15) . . ?
C16 C11 O1 119.60(17) . . ?
C16 C11 C12 121.67(17) . . ?
N2 C12 C11 119.30(16) . . ?
N2 C12 C13 122.75(18) . . ?
C11 C12 C13 117.95(17) . . ?
C12 C13 H13 119.3 . . ?
C12 C13 C14 121.4(2) . . ?
C14 C13 H13 119.3 . . ?
C13 C14 C17 118.4(2) . . ?
C15 C14 C13 118.85(18) . . ?
C15 C14 C17 122.8(2) . . ?
C14 C15 H15 119.8 . . ?
C14 C15 C16 120.42(19) . . ?
C16 C15 H15 119.8 . . ?
C11 C16 C15 119.7(2) . . ?
C11 C16 H16 120.2 . . ?
C15 C16 H16 120.2 . . ?
C14 C17 C20 107.4(2) . . ?
C14 C17 C18A 102.4(4) . . ?
C18 C17 C14 110.2(2) . . ?
C18 C17 C20 104.1(3) . . ?
C19 C17 C14 113.5(3) . . ?
C19 C17 C18 114.7(3) . . ?
C19 C17 C20 106.2(3) . . ?
C19A C17 C14 106.9(5) . . ?
C19A C17 C18A 101.8(5) . . ?
C20A C17 C14 121.3(5) . . ?
C20A C17 C18A 106.1(5) . . ?
C20A C17 C19A 115.6(6) . . ?
C17 C18 H18A 109.5 . . ?
C17 C18 H18B 109.5 . . ?
C17 C18 H18C 109.5 . . ?
H18A C18 H18B 109.5 . . ?
H18A C18 H18C 109.5 . . ?
H18B C18 H18C 109.5 . . ?
C17 C19 H19A 109.5 . . ?
C17 C19 H19B 109.5 . . ?
C17 C19 H19C 109.5 . . ?
H19A C19 H19B 109.5 . . ?
H19A C19 H19C 109.5 . . ?
H19B C19 H19C 109.5 . . ?
C17 C20 H20A 109.5 . . ?
C17 C20 H20B 109.5 . . ?
C17 C20 H20C 109.5 . . ?
H20A C20 H20B 109.5 . . ?
H20A C20 H20C 109.5 . . ?
H20B C20 H20C 109.5 . . ?
C22 C21 N1 118.86(17) . . ?
C26 C21 N1 119.25(16) . . ?
C26 C21 C22 121.80(16) . . ?
C21 C22 C30 120.58(16) . . ?
C23 C22 C21 117.49(19) . . ?
C23 C22 C30 121.93(18) . . ?
C22 C23 H23 119.3 . . ?
C24 C23 C22 121.5(2) . . ?
C24 C23 H23 119.3 . . ?
C23 C24 H24 119.8 . . ?
C23 C24 C25 120.32(18) . . ?
C25 C24 H24 119.8 . . ?
C24 C25 H25 119.7 . . ?
C24 C25 C26 120.6(2) . . ?
C26 C25 H25 119.7 . . ?
C21 C26 C25 118.32(19) . . ?
C21 C26 C27 121.16(16) . . ?
C25 C26 C27 120.35(19) . . ?
C26 C27 H27 107.1 . . ?
C28 C27 C26 113.86(18) . . ?
C28 C27 H27 107.1 . . ?
C28 C27 C29 111.2(2) . . ?
C29 C27 C26 110.05(17) . . ?
C29 C27 H27 107.1 . . ?
C27 C28 H28A 109.5 . . ?
C27 C28 H28B 109.5 . . ?
C27 C28 H28C 109.5 . . ?
H28A C28 H28B 109.5 . . ?
H28A C28 H28C 109.5 . . ?
H28B C28 H28C 109.5 . . ?
C27 C29 H29A 109.5 . . ?
C27 C29 H29B 109.5 . . ?
C27 C29 H29C 109.5 . . ?
H29A C29 H29B 109.5 . . ?
H29A C29 H29C 109.5 . . ?
H29B C29 H29C 109.5 . . ?
C22 C30 H30 107.3 . . ?
C22 C30 C31 110.90(19) . . ?
C22 C30 C32 114.12(18) . . ?
C31 C30 H30 107.3 . . ?
C32 C30 H30 107.3 . . ?
C32 C30 C31 109.63(19) . . ?
C30 C31 H31A 109.5 . . ?
C30 C31 H31B 109.5 . . ?
C30 C31 H31C 109.5 . . ?
H31A C31 H31B 109.5 . . ?
H31A C31 H31C 109.5 . . ?
H31B C31 H31C 109.5 . . ?
C30 C32 H32A 109.5 . . ?
C30 C32 H32B 109.5 . . ?
C30 C32 H32C 109.5 . . ?
H32A C32 H32B 109.5 . . ?
H32A C32 H32C 109.5 . . ?
H32B C32 H32C 109.5 . . ?
C34 C33 N2 118.53(18) . . ?
C34 C33 C38 121.15(19) . . ?
C38 C33 N2 120.32(19) . . ?
C33 C34 C42 120.97(19) . . ?
C35 C34 C33 118.4(2) . . ?
C35 C34 C42 120.6(2) . . ?
C34 C35 H35 119.6 . . ?
C36 C35 C34 120.8(2) . . ?
C36 C35 H35 119.6 . . ?
C35 C36 H36 120.0 . . ?
C37 C36 C35 120.0(2) . . ?
C37 C36 H36 120.0 . . ?
C36 C37 H37 119.3 . . ?
C36 C37 C38 121.5(2) . . ?
C38 C37 H37 119.3 . . ?
C33 C38 C39 120.1(2) . . ?
C37 C38 C33 118.2(2) . . ?
C37 C38 C39 121.7(2) . . ?
C38 C39 H39 111.8 . . ?
C38 C39 H39A 102.9 . . ?
C38 C39 C40 107.2(4) . . ?
C40 C39 H39 111.8 . . ?
C41 C39 C38 111.4(3) . . ?
C41 C39 H39 111.8 . . ?
C41 C39 H39A 102.9 . . ?
C41 C39 C40 102.5(5) . . ?
C40A C39 C38 114.6(4) . . ?
C40A C39 H39A 102.9 . . ?
C40A C39 C41 119.5(4) . . ?
C39 C40 H40A 109.5 . . ?
C39 C40 H40B 109.5 . . ?
C39 C40 H40C 109.5 . . ?
H40A C40 H40B 109.5 . . ?
H40A C40 H40C 109.5 . . ?
H40B C40 H40C 109.5 . . ?
C39 C41 H41A 109.5 . . ?
C39 C41 H41B 109.5 . . ?
C39 C41 H41C 109.5 . . ?
H41A C41 H41B 109.5 . . ?
H41A C41 H41C 109.5 . . ?
H41B C41 H41C 109.5 . . ?
C34 C42 H42 107.7 . . ?
C34 C42 C43 110.71(19) . . ?
C34 C42 C44 112.6(2) . . ?
C43 C42 H42 107.7 . . ?
C44 C42 H42 107.7 . . ?
C44 C42 C43 110.2(2) . . ?
C42 C43 H43A 109.5 . . ?
C42 C43 H43B 109.5 . . ?
C42 C43 H43C 109.5 . . ?
H43A C43 H43B 109.5 . . ?
H43A C43 H43C 109.5 . . ?
H43B C43 H43C 109.5 . . ?
C42 C44 H44A 109.5 . . ?
C42 C44 H44B 109.5 . . ?
C42 C44 H44C 109.5 . . ?
H44A C44 H44B 109.5 . . ?
H44A C44 H44C 109.5 . . ?
H44B C44 H44C 109.5 . . ?
O2 C45 C46 115.38(18) . . ?
C50 C45 O2 124.6(2) . . ?
C50 C45 C46 120.0(2) . . ?
N3 C46 C45 118.9(2) . . ?
C47 C46 N3 122.53(19) . . ?
C47 C46 C45 118.54(19) . . ?
C46 C47 H47 118.8 . . ?
C48 C47 C46 122.5(2) . . ?
C48 C47 H47 118.8 . . ?
C47 C48 C49 117.5(3) . . ?
C47 C48 C51 119.1(2) . . ?
C49 C48 C51 123.4(2) . . ?
C48 C49 H49 119.3 . . ?
C48 C49 C50 121.4(2) . . ?
C50 C49 H49 119.3 . . ?
C45 C50 C49 120.1(2) . . ?
C45 C50 H50 119.9 . . ?
C49 C50 H50 119.9 . . ?
C52 C51 C48 108.0(3) . . ?
C52 C51 C53 108.9(3) . . ?
C53 C51 C48 111.4(3) . . ?
C54 C51 C48 111.3(3) . . ?
C54 C51 C52 111.6(4) . . ?
C54 C51 C53 105.5(3) . . ?
C51 C52 H52A 109.5 . . ?
C51 C52 H52B 109.5 . . ?
C51 C52 H52C 109.5 . . ?
H52A C52 H52B 109.5 . . ?
H52A C52 H52C 109.5 . . ?
H52B C52 H52C 109.5 . . ?
C51 C53 H53A 109.5 . . ?
C51 C53 H53B 109.5 . . ?
C51 C53 H53C 109.5 . . ?
H53A C53 H53B 109.5 . . ?
H53A C53 H53C 109.5 . . ?
H53B C53 H53C 109.5 . . ?
C51 C54 H54A 109.5 . . ?
C51 C54 H54B 109.5 . . ?
C51 C54 H54C 109.5 . . ?
H54A C54 H54B 109.5 . . ?
H54A C54 H54C 109.5 . . ?
H54B C54 H54C 109.5 . . ?
C56 C55 O2 118.49(18) . . ?
C60 C55 O2 120.42(19) . . ?
C60 C55 C56 121.03(19) . . ?
N4 C56 C55 118.34(17) . . ?
N4 C56 C57 123.54(18) . . ?
C57 C56 C55 118.12(18) . . ?
C56 C57 H57 119.1 . . ?
C56 C57 C58 121.89(18) . . ?
C58 C57 H57 119.1 . . ?
C57 C58 C61 121.16(18) . . ?
C59 C58 C57 118.28(18) . . ?
C59 C58 C61 120.49(18) . . ?
C58 C59 H59 119.6 . . ?
C58 C59 C60 120.8(2) . . ?
C60 C59 H59 119.6 . . ?
C55 C60 C59 119.9(2) . . ?
C55 C60 H60 120.1 . . ?
C59 C60 H60 120.1 . . ?
C58 C61 C62 110.75(18) . . ?
C63 C61 C58 112.16(18) . . ?
C63 C61 C62 107.9(2) . . ?
C64 C61 C58 107.9(2) . . ?
C64 C61 C62 109.1(2) . . ?
C64 C61 C63 109.0(2) . . ?
C61 C62 H62A 109.5 . . ?
C61 C62 H62B 109.5 . . ?
C61 C62 H62C 109.5 . . ?
H62A C62 H62B 109.5 . . ?
H62A C62 H62C 109.5 . . ?
H62B C62 H62C 109.5 . . ?
C61 C63 H63A 109.5 . . ?
C61 C63 H63B 109.5 . . ?
C61 C63 H63C 109.5 . . ?
H63A C63 H63B 109.5 . . ?
H63A C63 H63C 109.5 . . ?
H63B C63 H63C 109.5 . . ?
C61 C64 H64A 109.5 . . ?
C61 C64 H64B 109.5 . . ?
C61 C64 H64C 109.5 . . ?
H64A C64 H64B 109.5 . . ?
H64A C64 H64C 109.5 . . ?
H64B C64 H64C 109.5 . . ?
C66 C65 N3 118.7(2) . . ?
C70 C65 N3 120.0(2) . . ?
C70 C65 C66 121.2(2) . . ?
C65 C66 C67 117.9(2) . . ?
C65 C66 C74 121.2(2) . . ?
C67 C66 C74 120.8(2) . . ?
C66 C67 H67 119.4 . . ?
C68 C67 C66 121.3(2) . . ?
C68 C67 H67 119.4 . . ?
C67 C68 H68 120.0 . . ?
C69 C68 C67 119.9(2) . . ?
C69 C68 H68 120.0 . . ?
C68 C69 H69 119.7 . . ?
C68 C69 C70 120.7(2) . . ?
C70 C69 H69 119.7 . . ?
C65 C70 C71 120.8(5) . . ?
C65 C70 C71A 120.7(5) . . ?
C69 C70 C65 118.9(2) . . ?
C69 C70 C71 120.1(5) . . ?
C69 C70 C71A 120.2(5) . . ?
C70 C71 H71 106.9 . . ?
C70 C71 C72 111.1(6) . . ?
C70 C71 C73 115.1(6) . . ?
C72 C71 H71 106.9 . . ?
C72 C71 C73 109.4(6) . . ?
C73 C71 H71 106.9 . . ?
C71 C72 H72A 109.5 . . ?
C71 C72 H72B 109.5 . . ?
C71 C72 H72C 109.5 . . ?
H72A C72 H72B 109.5 . . ?
H72A C72 H72C 109.5 . . ?
H72B C72 H72C 109.5 . . ?
C71 C73 H73A 109.5 . . ?
C71 C73 H73B 109.5 . . ?
C71 C73 H73C 109.5 . . ?
H73A C73 H73B 109.5 . . ?
H73A C73 H73C 109.5 . . ?
H73B C73 H73C 109.5 . . ?
C66 C74 H74 107.5 . . ?
C75 C74 C66 111.5(3) . . ?
C75 C74 H74 107.5 . . ?
C75 C74 C76 110.1(3) . . ?
C76 C74 C66 112.6(3) . . ?
C76 C74 H74 107.5 . . ?
C74 C75 H75A 109.5 . . ?
C74 C75 H75B 109.5 . . ?
C74 C75 H75C 109.5 . . ?
H75A C75 H75B 109.5 . . ?
H75A C75 H75C 109.5 . . ?
H75B C75 H75C 109.5 . . ?
C74 C76 H76A 109.5 . . ?
C74 C76 H76B 109.5 . . ?
C74 C76 H76C 109.5 . . ?
H76A C76 H76B 109.5 . . ?
H76A C76 H76C 109.5 . . ?
H76B C76 H76C 109.5 . . ?
C78 C77 N4 118.8(2) . . ?
C78 C77 C82 122.1(2) . . ?
C82 C77 N4 119.1(2) . . ?
C77 C78 C79 118.1(2) . . ?
C77 C78 C86 120.8(2) . . ?
C79 C78 C86 121.1(2) . . ?
C78 C79 H79 119.8 . . ?
C80 C79 C78 120.4(2) . . ?
C80 C79 H79 119.8 . . ?
C79 C80 H80 119.7 . . ?
C81 C80 C79 120.7(2) . . ?
C81 C80 H80 119.7 . . ?
C80 C81 H81 119.3 . . ?
C80 C81 C82 121.5(2) . . ?
C82 C81 H81 119.3 . . ?
C77 C82 C83 121.5(2) . . ?
C81 C82 C77 117.2(2) . . ?
C81 C82 C83 121.3(2) . . ?
C82 C83 H83 107.5 . . ?
C82 C83 C84 114.1(2) . . ?
C82 C83 C85 110.9(2) . . ?
C84 C83 H83 107.5 . . ?
C85 C83 H83 107.5 . . ?
C85 C83 C84 109.2(2) . . ?
C83 C84 H84A 109.5 . . ?
C83 C84 H84B 109.5 . . ?
C83 C84 H84C 109.5 . . ?
H84A C84 H84B 109.5 . . ?
H84A C84 H84C 109.5 . . ?
H84B C84 H84C 109.5 . . ?
C83 C85 H85A 109.5 . . ?
C83 C85 H85B 109.5 . . ?
C83 C85 H85C 109.5 . . ?
H85A C85 H85B 109.5 . . ?
H85A C85 H85C 109.5 . . ?
H85B C85 H85C 109.5 . . ?
C78 C86 H86 107.1 . . ?
C78 C86 C87 110.8(2) . . ?
C78 C86 C88 113.3(2) . . ?
C87 C86 H86 107.1 . . ?
C88 C86 H86 107.1 . . ?
C88 C86 C87 111.0(3) . . ?
C86 C87 H87A 109.5 . . ?
C86 C87 H87B 109.5 . . ?
C86 C87 H87C 109.5 . . ?
H87A C87 H87B 109.5 . . ?
H87A C87 H87C 109.5 . . ?
H87B C87 H87C 109.5 . . ?
C86 C88 H88A 109.5 . . ?
C86 C88 H88B 109.5 . . ?
C86 C88 H88C 109.5 . . ?
H88A C88 H88B 109.5 . . ?
H88A C88 H88C 109.5 . . ?
H88B C88 H88C 109.5 . . ?
O3 C89 C90 113.84(15) . . ?
C94 C89 O3 125.54(17) . . ?
C94 C89 C90 120.62(19) . . ?
N5 C90 C89 117.94(17) . . ?
N5 C90 C91 123.69(16) . . ?
C91 C90 C89 118.37(16) . . ?
C90 C91 H91 118.9 . . ?
C90 C91 C92 122.13(16) . . ?
C92 C91 H91 118.9 . . ?
C91 C92 C95 120.43(17) . . ?
C93 C92 C91 117.42(19) . . ?
C93 C92 C95 122.15(17) . . ?
C92 C93 H93 119.3 . . ?
C92 C93 C94 121.49(17) . . ?
C94 C93 H93 119.3 . . ?
C89 C94 C93 119.90(18) . . ?
C89 C94 H94 120.0 . . ?
C93 C94 H94 120.0 . . ?
C92 C95 C96 110.84(19) . . ?
C92 C95 C97 111.50(18) . . ?
C96 C95 C97 106.3(2) . . ?
C98 C95 C92 109.1(2) . . ?
C98 C95 C96 109.2(2) . . ?
C98 C95 C97 109.8(2) . . ?
C95 C96 H96A 109.5 . . ?
C95 C96 H96B 109.5 . . ?
C95 C96 H96C 109.5 . . ?
H96A C96 H96B 109.5 . . ?
H96A C96 H96C 109.5 . . ?
H96B C96 H96C 109.5 . . ?
C95 C97 H97A 109.5 . . ?
C95 C97 H97B 109.5 . . ?
C95 C97 H97C 109.5 . . ?
H97A C97 H97B 109.5 . . ?
H97A C97 H97C 109.5 . . ?
H97B C97 H97C 109.5 . . ?
C95 C98 H98A 109.5 . . ?
C95 C98 H98B 109.5 . . ?
C95 C98 H98C 109.5 . . ?
H98A C98 H98B 109.5 . . ?
H98A C98 H98C 109.5 . . ?
H98B C98 H98C 109.5 . . ?
O3 C99 C100 116.54(18) . . ?
C104 C99 O3 121.87(19) . . ?
C104 C99 C100 121.42(18) . . ?
N6 C100 C99 118.81(17) . . ?
N6 C100 C101 123.50(19) . . ?
C99 C100 C101 117.65(18) . . ?
C100 C101 H101 119.1 . . ?
C102 C101 C100 121.82(18) . . ?
C102 C101 H101 119.1 . . ?
C101 C102 C105 119.24(18) . . ?
C103 C102 C101 118.48(18) . . ?
C103 C102 C105 122.28(18) . . ?
C102 C103 H103 119.8 . . ?
C102 C103 C104 120.40(19) . . ?
C104 C103 H103 119.8 . . ?
C99 C104 C103 120.15(19) . . ?
C99 C104 H104 119.9 . . ?
C103 C104 H104 119.9 . . ?
C106 C105 C102 112.23(18) . . ?
C107 C105 C102 108.61(19) . . ?
C107 C105 C106 107.6(2) . . ?
C107 C105 C108 110.37(19) . . ?
C108 C105 C102 109.35(17) . . ?
C108 C105 C106 108.6(2) . . ?
C105 C106 H10D 109.5 . . ?
C105 C106 H10E 109.5 . . ?
C105 C106 H10F 109.5 . . ?
H10D C106 H10E 109.5 . . ?
H10D C106 H10F 109.5 . . ?
H10E C106 H10F 109.5 . . ?
C105 C107 H10G 109.5 . . ?
C105 C107 H10H 109.5 . . ?
C105 C107 H10I 109.5 . . ?
H10G C107 H10H 109.5 . . ?
H10G C107 H10I 109.5 . . ?
H10H C107 H10I 109.5 . . ?
C105 C108 H10J 109.5 . . ?
C105 C108 H10K 109.5 . . ?
C105 C108 H10L 109.5 . . ?
H10J C108 H10K 109.5 . . ?
H10J C108 H10L 109.5 . . ?
H10K C108 H10L 109.5 . . ?
C110 C109 N5 118.79(17) . . ?
C114 C109 N5 119.10(18) . . ?
C114 C109 C110 122.10(17) . . ?
C109 C110 C118 120.76(17) . . ?
C111 C110 C109 117.81(17) . . ?
C111 C110 C118 121.43(18) . . ?
C110 C111 H111 119.5 . . ?
C112 C111 C110 120.93(19) . . ?
C112 C111 H111 119.5 . . ?
C111 C112 H112 119.8 . . ?
C111 C112 C113 120.46(17) . . ?
C113 C112 H112 119.8 . . ?
C112 C113 H113 119.5 . . ?
C112 C113 C114 121.03(18) . . ?
C114 C113 H113 119.5 . . ?
C109 C114 C113 117.53(18) . . ?
C109 C114 C115 121.79(18) . . ?
C113 C114 C115 120.67(19) . . ?
C114 C115 H115 107.4 . . ?
C114 C115 C117 111.6(2) . . ?
C116 C115 C114 112.34(19) . . ?
C116 C115 H115 107.4 . . ?
C116 C115 C117 110.3(3) . . ?
C117 C115 H115 107.4 . . ?
C115 C116 H11A 109.5 . . ?
C115 C116 H11B 109.5 . . ?
C115 C116 H11C 109.5 . . ?
H11A C116 H11B 109.5 . . ?
H11A C116 H11C 109.5 . . ?
H11B C116 H11C 109.5 . . ?
C115 C117 H11D 109.5 . . ?
C115 C117 H11E 109.5 . . ?
C115 C117 H11F 109.5 . . ?
H11D C117 H11E 109.5 . . ?
H11D C117 H11F 109.5 . . ?
H11E C117 H11F 109.5 . . ?
C110 C118 H118 107.3 . . ?
C110 C118 C119 113.22(19) . . ?
C119 C118 H118 107.3 . . ?
C120 C118 C110 112.06(17) . . ?
C120 C118 H118 107.3 . . ?
C120 C118 C119 109.4(2) . . ?
C118 C119 H11G 109.5 . . ?
C118 C119 H11H 109.5 . . ?
C118 C119 H11I 109.5 . . ?
H11G C119 H11H 109.5 . . ?
H11G C119 H11I 109.5 . . ?
H11H C119 H11I 109.5 . . ?
C118 C120 H12A 109.5 . . ?
C118 C120 H12B 109.5 . . ?
C118 C120 H12C 109.5 . . ?
H12A C120 H12B 109.5 . . ?
H12A C120 H12C 109.5 . . ?
H12B C120 H12C 109.5 . . ?
C122 C121 N6 119.3(2) . . ?
C126 C121 N6 118.9(2) . . ?
C126 C121 C122 121.8(2) . . ?
C121 C122 C130 119.2(3) . . ?
C121 C122 C230 122.2(6) . . ?
C123 C122 C121 117.8(2) . . ?
C123 C122 C130 122.9(3) . . ?
C123 C122 C230 119.6(6) . . ?
C122 C123 H123 119.6 . . ?
C124 C123 C122 120.9(2) . . ?
C124 C123 H123 119.6 . . ?
C123 C124 H124 119.9 . . ?
C125 C124 C123 120.3(2) . . ?
C125 C124 H124 119.9 . . ?
C124 C125 H125 119.4 . . ?
C124 C125 C126 121.1(3) . . ?
C126 C125 H125 119.4 . . ?
C121 C126 C125 118.1(2) . . ?
C121 C126 C127 121.8(2) . . ?
C125 C126 C127 120.1(2) . . ?
C126 C127 H127 107.5 . . ?
C126 C127 C128 111.8(2) . . ?
C126 C127 C129 111.4(2) . . ?
C128 C127 H127 107.5 . . ?
C129 C127 H127 107.5 . . ?
C129 C127 C128 110.9(2) . . ?
C127 C128 H12D 109.5 . . ?
C127 C128 H12E 109.5 . . ?
C127 C128 H12F 109.5 . . ?
H12D C128 H12E 109.5 . . ?
H12D C128 H12F 109.5 . . ?
H12E C128 H12F 109.5 . . ?
C127 C129 H12G 109.5 . . ?
C127 C129 H12H 109.5 . . ?
C127 C129 H12I 109.5 . . ?
H12G C129 H12H 109.5 . . ?
H12G C129 H12I 109.5 . . ?
H12H C129 H12I 109.5 . . ?
C122 C130 H130 106.9 . . ?
C122 C130 C131 109.9(4) . . ?
C131 C130 H130 106.9 . . ?
C132 C130 C122 116.7(5) . . ?
C132 C130 H130 106.9 . . ?
C132 C130 C131 109.0(5) . . ?
C130 C131 H13A 109.5 . . ?
C130 C131 H13B 109.5 . . ?
C130 C131 H13C 109.5 . . ?
H13A C131 H13B 109.5 . . ?
H13A C131 H13C 109.5 . . ?
H13B C131 H13C 109.5 . . ?
C130 C132 H13D 109.5 . . ?
C130 C132 H13E 109.5 . . ?
C130 C132 H13F 109.5 . . ?
H13D C132 H13E 109.5 . . ?
H13D C132 H13F 109.5 . . ?
H13E C132 H13F 109.5 . . ?
O4 C133 C134 113.57(15) . . ?
C138 C133 O4 125.93(17) . . ?
C138 C133 C134 120.48(18) . . ?
N7 C134 C133 117.91(17) . . ?
C135 C134 N7 123.38(16) . . ?
C135 C134 C133 118.70(16) . . ?
C134 C135 H135 118.9 . . ?
C134 C135 C136 122.13(17) . . ?
C136 C135 H135 118.9 . . ?
C135 C136 C139 119.77(16) . . ?
C137 C136 C135 117.42(18) . . ?
C137 C136 C139 122.75(16) . . ?
C136 C137 H137 119.3 . . ?
C136 C137 C138 121.44(17) . . ?
C138 C137 H137 119.3 . . ?
C133 C138 C137 119.80(17) . . ?
C133 C138 H138 120.1 . . ?
C137 C138 H138 120.1 . . ?
C140 C139 C136 108.62(18) . . ?
C140 C139 C141 108.99(18) . . ?
C140 C139 C142 108.4(2) . . ?
C141 C139 C136 110.80(17) . . ?
C142 C139 C136 112.38(16) . . ?
C142 C139 C141 107.57(19) . . ?
C139 C140 H14A 109.5 . . ?
C139 C140 H14B 109.5 . . ?
C139 C140 H14C 109.5 . . ?
H14A C140 H14B 109.5 . . ?
H14A C140 H14C 109.5 . . ?
H14B C140 H14C 109.5 . . ?
C139 C141 H14D 109.5 . . ?
C139 C141 H14E 109.5 . . ?
C139 C141 H14F 109.5 . . ?
H14D C141 H14E 109.5 . . ?
H14D C141 H14F 109.5 . . ?
H14E C141 H14F 109.5 . . ?
C139 C142 H14G 109.5 . . ?
C139 C142 H14H 109.5 . . ?
C139 C142 H14I 109.5 . . ?
H14G C142 H14H 109.5 . . ?
H14G C142 H14I 109.5 . . ?
H14H C142 H14I 109.5 . . ?
O4 C143 C144 117.46(16) . . ?
C148 C143 O4 121.28(18) . . ?
C148 C143 C144 121.21(17) . . ?
N8 C144 C143 119.84(16) . . ?
N8 C144 C145 122.67(18) . . ?
C143 C144 C145 117.49(16) . . ?
C144 C145 H145 119.1 . . ?
C146 C145 C144 121.87(18) . . ?
C146 C145 H145 119.1 . . ?
C145 C146 C149 118.84(17) . . ?
C147 C146 C145 118.72(17) . . ?
C147 C146 C149 122.43(17) . . ?
C146 C147 H147 119.9 . . ?
C146 C147 C148 120.16(17) . . ?
C148 C147 H147 119.9 . . ?
C143 C148 C147 120.46(19) . . ?
C143 C148 H148 119.8 . . ?
C147 C148 H148 119.8 . . ?
C146 C149 C150 108.96(17) . . ?
C146 C149 C151 111.93(18) . . ?
C146 C149 C152 109.77(16) . . ?
C151 C149 C150 108.63(18) . . ?
C151 C149 C152 108.29(19) . . ?
C152 C149 C150 109.2(2) . . ?
C149 C150 H15A 109.5 . . ?
C149 C150 H15B 109.5 . . ?
C149 C150 H15C 109.5 . . ?
H15A C150 H15B 109.5 . . ?
H15A C150 H15C 109.5 . . ?
H15B C150 H15C 109.5 . . ?
C149 C151 H15D 109.5 . . ?
C149 C151 H15E 109.5 . . ?
C149 C151 H15F 109.5 . . ?
H15D C151 H15E 109.5 . . ?
H15D C151 H15F 109.5 . . ?
H15E C151 H15F 109.5 . . ?
C149 C152 H15G 109.5 . . ?
C149 C152 H15H 109.5 . . ?
C149 C152 H15I 109.5 . . ?
H15G C152 H15H 109.5 . . ?
H15G C152 H15I 109.5 . . ?
H15H C152 H15I 109.5 . . ?
C154 C153 N7 118.68(18) . . ?
C154 C153 C158 121.28(18) . . ?
C158 C153 N7 120.02(19) . . ?
C153 C154 C162 120.53(17) . . ?
C155 C154 C153 118.16(19) . . ?
C155 C154 C162 121.3(2) . . ?
C154 C155 H155 119.4 . . ?
C156 C155 C154 121.2(2) . . ?
C156 C155 H155 119.4 . . ?
C155 C156 H156 120.1 . . ?
C157 C156 C155 119.88(19) . . ?
C157 C156 H156 120.1 . . ?
C156 C157 H157 119.5 . . ?
C156 C157 C158 121.1(2) . . ?
C158 C157 H157 119.5 . . ?
C153 C158 C159 120.4(2) . . ?
C157 C158 C153 118.3(2) . . ?
C157 C158 C159 121.3(2) . . ?
C158 C159 H159 106.7 . . ?
C160 C159 C158 111.7(3) . . ?
C160 C159 H159 106.7 . . ?
C161 C159 C158 111.1(3) . . ?
C161 C159 H159 106.7 . . ?
C161 C159 C160 113.4(3) . . ?
C159 C160 H16A 109.5 . . ?
C159 C160 H16B 109.5 . . ?
C159 C160 H16C 109.5 . . ?
H16A C160 H16B 109.5 . . ?
H16A C160 H16C 109.5 . . ?
H16B C160 H16C 109.5 . . ?
C159 C161 H16D 109.5 . . ?
C159 C161 H16E 109.5 . . ?
C159 C161 H16F 109.5 . . ?
H16D C161 H16E 109.5 . . ?
H16D C161 H16F 109.5 . . ?
H16E C161 H16F 109.5 . . ?
C154 C162 H162 107.0 . . ?
C154 C162 C163 110.2(2) . . ?
C163 C162 H162 107.0 . . ?
C164 C162 C154 112.3(2) . . ?
C164 C162 H162 107.0 . . ?
C164 C162 C163 113.1(3) . . ?
C162 C163 H16G 109.5 . . ?
C162 C163 H16H 109.5 . . ?
C162 C163 H16I 109.5 . . ?
H16G C163 H16H 109.5 . . ?
H16G C163 H16I 109.5 . . ?
H16H C163 H16I 109.5 . . ?
C162 C164 H16J 109.5 . . ?
C162 C164 H16K 109.5 . . ?
C162 C164 H16L 109.5 . . ?
H16J C164 H16K 109.5 . . ?
H16J C164 H16L 109.5 . . ?
H16K C164 H16L 109.5 . . ?
C166 C165 N8 120.20(17) . . ?
C166 C165 C170 120.4(2) . . ?
C170 C165 N8 119.35(18) . . ?
C165 C166 C167 119.26(19) . . ?
C165 C166 C174 123.5(3) . . ?
C165 C166 C274 112.8(6) . . ?
C167 C166 C174 117.1(3) . . ?
C167 C166 C274 127.5(6) . . ?
C166 C167 H167 119.7 . . ?
C168 C167 C166 120.7(2) . . ?
C168 C167 H167 119.7 . . ?
C167 C168 H168 120.1 . . ?
C167 C168 C169 119.8(2) . . ?
C169 C168 H168 120.1 . . ?
C168 C169 H169 119.3 . . ?
C168 C169 C170 121.4(2) . . ?
C170 C169 H169 119.3 . . ?
C165 C170 C171 120.7(3) . . ?
C165 C170 C271 121.3(8) . . ?
C169 C170 C165 118.4(2) . . ?
C169 C170 C171 120.5(3) . . ?
C169 C170 C271 119.9(8) . . ?
C170 C171 H171 107.0 . . ?
C170 C171 C173 111.8(4) . . ?
C172 C171 C170 113.1(4) . . ?
C172 C171 H171 107.0 . . ?
C172 C171 C173 110.7(5) . . ?
C173 C171 H171 107.0 . . ?
C171 C172 H17A 109.5 . . ?
C171 C172 H17B 109.5 . . ?
C171 C172 H17C 109.5 . . ?
H17A C172 H17B 109.5 . . ?
H17A C172 H17C 109.5 . . ?
H17B C172 H17C 109.5 . . ?
C171 C173 H17D 109.5 . . ?
C171 C173 H17E 109.5 . . ?
C171 C173 H17F 109.5 . . ?
H17D C173 H17E 109.5 . . ?
H17D C173 H17F 109.5 . . ?
H17E C173 H17F 109.5 . . ?
C166 C174 H174 110.2 . . ?
C166 C174 C175 106.6(4) . . ?
C166 C174 C176 112.8(3) . . ?
C175 C174 H174 110.2 . . ?
C176 C174 H174 110.2 . . ?
C176 C174 C175 106.7(4) . . ?
C174 C175 H17G 109.5 . . ?
C174 C175 H17H 109.5 . . ?
C174 C175 H17I 109.5 . . ?
H17G C175 H17H 109.5 . . ?
H17G C175 H17I 109.5 . . ?
H17H C175 H17I 109.5 . . ?
C174 C176 H17J 109.5 . . ?
C174 C176 H17K 109.5 . . ?
C174 C176 H17L 109.5 . . ?
H17J C176 H17K 109.5 . . ?
H17J C176 H17L 109.5 . . ?
H17K C176 H17L 109.5 . . ?
C122 C230 H230 111.0 . . ?
C122 C230 C231 109.4(8) . . ?
C231 C230 H230 111.0 . . ?
C232 C230 C122 103.6(7) . . ?
C232 C230 H230 111.0 . . ?
C232 C230 C231 110.6(7) . . ?
C230 C231 H23A 109.5 . . ?
C230 C231 H23B 109.5 . . ?
C230 C231 H23C 109.5 . . ?
H23A C231 H23B 109.5 . . ?
H23A C231 H23C 109.5 . . ?
H23B C231 H23C 109.5 . . ?
C230 C232 H23D 109.5 . . ?
C230 C232 H23E 109.5 . . ?
C230 C232 H23F 109.5 . . ?
H23D C232 H23E 109.5 . . ?
H23D C232 H23F 109.5 . . ?
H23E C232 H23F 109.5 . . ?
C170 C271 H271 109.4 . . ?
C170 C271 C272 111.7(10) . . ?
C170 C271 C273 104.2(9) . . ?
C272 C271 H271 109.4 . . ?
C272 C271 C273 112.6(13) . . ?
C273 C271 H271 109.4 . . ?
C271 C272 H27A 109.5 . . ?
C271 C272 H27B 109.5 . . ?
C271 C272 H27C 109.5 . . ?
H27A C272 H27B 109.5 . . ?
H27A C272 H27C 109.5 . . ?
H27B C272 H27C 109.5 . . ?
C271 C273 H27D 109.5 . . ?
C271 C273 H27E 109.5 . . ?
C271 C273 H27F 109.5 . . ?
H27D C273 H27E 109.5 . . ?
H27D C273 H27F 109.5 . . ?
H27E C273 H27F 109.5 . . ?
C166 C274 H274 101.2 . . ?
C166 C274 C276 109.9(7) . . ?
C275 C274 C166 127.5(9) . . ?
C275 C274 H274 101.2 . . ?
C275 C274 C276 111.4(6) . . ?
C276 C274 H274 101.2 . . ?
C274 C275 H27G 109.5 . . ?
C274 C275 H27H 109.5 . . ?
C274 C275 H27I 109.5 . . ?
H27G C275 H27H 109.5 . . ?
H27G C275 H27I 109.5 . . ?
H27H C275 H27I 109.5 . . ?
C274 C276 H27J 109.5 . . ?
C274 C276 H27K 109.5 . . ?
C274 C276 H27L 109.5 . . ?
H27J C276 H27K 109.5 . . ?
H27J C276 H27L 109.5 . . ?
H27K C276 H27L 109.5 . . ?
C17 C18A H18D 109.5 . . ?
C17 C18A H18E 109.5 . . ?
C17 C18A H18F 109.5 . . ?
H18D C18A H18E 109.5 . . ?
H18D C18A H18F 109.5 . . ?
H18E C18A H18F 109.5 . . ?
C17 C19A H19D 109.5 . . ?
C17 C19A H19E 109.5 . . ?
C17 C19A H19F 109.5 . . ?
H19D C19A H19E 109.5 . . ?
H19D C19A H19F 109.5 . . ?
H19E C19A H19F 109.5 . . ?
C17 C20A H20D 109.5 . . ?
C17 C20A H20E 109.5 . . ?
C17 C20A H20F 109.5 . . ?
H20D C20A H20E 109.5 . . ?
H20D C20A H20F 109.5 . . ?
H20E C20A H20F 109.5 . . ?
C70 C71A H71A 108.1 . . ?
C70 C71A C72A 111.6(6) . . ?
C70 C71A C73A 111.1(7) . . ?
C72A C71A H71A 108.1 . . ?
C73A C71A H71A 108.1 . . ?
C73A C71A C72A 109.7(6) . . ?
C71A C72A H72D 109.5 . . ?
C71A C72A H72E 109.5 . . ?
C71A C72A H72F 109.5 . . ?
H72D C72A H72E 109.5 . . ?
H72D C72A H72F 109.5 . . ?
H72E C72A H72F 109.5 . . ?
C71A C73A H73D 109.5 . . ?
C71A C73A H73E 109.5 . . ?
C71A C73A H73F 109.5 . . ?
H73D C73A H73E 109.5 . . ?
H73D C73A H73F 109.5 . . ?
H73E C73A H73F 109.5 . . ?
C39 C40A H40D 109.5 . . ?
C39 C40A H40E 109.5 . . ?
C39 C40A H40F 109.5 . . ?
H40D C40A H40E 109.5 . . ?
H40D C40A H40F 109.5 . . ?
H40E C40A H40F 109.5 . . ?

loop_
_geom_bond_atom_site_label_1
_geom_bond_atom_site_label_2
_geom_bond_distance
_geom_bond_site_symmetry_2
_geom_bond_publ_flag
O1 C1 1.395(2) . ?
O1 C11 1.398(2) . ?
N1 H1 0.8800 . ?
N1 C2 1.395(2) . ?
N1 C21 1.427(2) . ?
C1 C2 1.401(2) . ?
C1 C6 1.372(2) . ?
O2 C45 1.392(3) . ?
O2 C55 1.397(2) . ?
N2 H2 0.8800 . ?
N2 C12 1.385(2) . ?
N2 C33 1.425(3) . ?
C2 C3 1.392(2) . ?
O3 C89 1.392(2) . ?
O3 C99 1.395(2) . ?
N3 H3A 0.8800 . ?
N3 C46 1.393(3) . ?
N3 C65 1.431(2) . ?
C3 H3 0.9500 . ?
C3 C4 1.406(2) . ?
O4 C133 1.397(2) . ?
O4 C143 1.394(2) . ?
N4 H4 0.8800 . ?
N4 C56 1.386(2) . ?
N4 C77 1.427(3) . ?
C4 C5 1.387(3) . ?
C4 C7 1.530(3) . ?
N5 H5A 0.8800 . ?
N5 C90 1.384(2) . ?
N5 C109 1.433(2) . ?
C5 H5 0.9500 . ?
C5 C6 1.399(3) . ?
N6 H6A 0.8800 . ?
N6 C100 1.383(3) . ?
N6 C121 1.425(3) . ?
C6 H6 0.9500 . ?
N7 H7 0.8800 . ?
N7 C134 1.394(2) . ?
N7 C153 1.430(2) . ?
C7 C8 1.529(3) . ?
C7 C9 1.536(3) . ?
C7 C10 1.535(3) . ?
N8 H8 0.8800 . ?
N8 C144 1.390(2) . ?
N8 C165 1.428(3) . ?
C8 H8A 0.9800 . ?
C8 H8B 0.9800 . ?
C8 H8C 0.9800 . ?
C9 H9A 0.9800 . ?
C9 H9B 0.9800 . ?
C9 H9C 0.9800 . ?
C10 H10A 0.9800 . ?
C10 H10B 0.9800 . ?
C10 H10C 0.9800 . ?
C11 C12 1.390(3) . ?
C11 C16 1.375(3) . ?
C12 C13 1.397(2) . ?
C13 H13 0.9500 . ?
C13 C14 1.399(3) . ?
C14 C15 1.386(3) . ?
C14 C17 1.539(3) . ?
C15 H15 0.9500 . ?
C15 C16 1.394(3) . ?
C16 H16 0.9500 . ?
C17 C18 1.518(4) . ?
C17 C19 1.482(4) . ?
C17 C20 1.620(4) . ?
C17 C18A 1.650(6) . ?
C17 C19A 1.525(6) . ?
C17 C20A 1.460(6) . ?
C18 H18A 0.9800 . ?
C18 H18B 0.9800 . ?
C18 H18C 0.9800 . ?
C19 H19A 0.9800 . ?
C19 H19B 0.9800 . ?
C19 H19C 0.9800 . ?
C20 H20A 0.9800 . ?
C20 H20B 0.9800 . ?
C20 H20C 0.9800 . ?
C21 C22 1.413(3) . ?
C21 C26 1.396(3) . ?
C22 C23 1.391(3) . ?
C22 C30 1.516(3) . ?
C23 H23 0.9500 . ?
C23 C24 1.378(3) . ?
C24 H24 0.9500 . ?
C24 C25 1.384(3) . ?
C25 H25 0.9500 . ?
C25 C26 1.397(3) . ?
C26 C27 1.525(3) . ?
C27 H27 1.0000 . ?
C27 C28 1.522(3) . ?
C27 C29 1.522(3) . ?
C28 H28A 0.9800 . ?
C28 H28B 0.9800 . ?
C28 H28C 0.9800 . ?
C29 H29A 0.9800 . ?
C29 H29B 0.9800 . ?
C29 H29C 0.9800 . ?
C30 H30 1.0000 . ?
C30 C31 1.534(3) . ?
C30 C32 1.532(3) . ?
C31 H31A 0.9800 . ?
C31 H31B 0.9800 . ?
C31 H31C 0.9800 . ?
C32 H32A 0.9800 . ?
C32 H32B 0.9800 . ?
C32 H32C 0.9800 . ?
C33 C34 1.400(3) . ?
C33 C38 1.403(3) . ?
C34 C35 1.393(3) . ?
C34 C42 1.518(3) . ?
C35 H35 0.9500 . ?
C35 C36 1.382(4) . ?
C36 H36 0.9500 . ?
C36 C37 1.373(4) . ?
C37 H37 0.9500 . ?
C37 C38 1.388(3) . ?
C38 C39 1.519(3) . ?
C39 H39 1.0000 . ?
C39 H39A 1.0000 . ?
C39 C40 1.756(4) . ?
C39 C41 1.499(4) . ?
C39 C40A 1.493(4) . ?
C40 H40A 0.9800 . ?
C40 H40B 0.9800 . ?
C40 H40C 0.9800 . ?
C41 H41A 0.9800 . ?
C41 H41B 0.9800 . ?
C41 H41C 0.9800 . ?
C42 H42 1.0000 . ?
C42 C43 1.529(3) . ?
C42 C44 1.527(3) . ?
C43 H43A 0.9800 . ?
C43 H43B 0.9800 . ?
C43 H43C 0.9800 . ?
C44 H44A 0.9800 . ?
C44 H44B 0.9800 . ?
C44 H44C 0.9800 . ?
C45 C46 1.397(3) . ?
C45 C50 1.372(3) . ?
C46 C47 1.387(3) . ?
C47 H47 0.9500 . ?
C47 C48 1.381(3) . ?
C48 C49 1.384(4) . ?
C48 C51 1.546(4) . ?
C49 H49 0.9500 . ?
C49 C50 1.386(4) . ?
C50 H50 0.9500 . ?
C51 C52 1.529(6) . ?
C51 C53 1.537(5) . ?
C51 C54 1.515(4) . ?
C52 H52A 0.9800 . ?
C52 H52B 0.9800 . ?
C52 H52C 0.9800 . ?
C53 H53A 0.9800 . ?
C53 H53B 0.9800 . ?
C53 H53C 0.9800 . ?
C54 H54A 0.9800 . ?
C54 H54B 0.9800 . ?
C54 H54C 0.9800 . ?
C55 C56 1.397(3) . ?
C55 C60 1.376(3) . ?
C56 C57 1.392(2) . ?
C57 H57 0.9500 . ?
C57 C58 1.394(3) . ?
C58 C59 1.390(3) . ?
C58 C61 1.533(3) . ?
C59 H59 0.9500 . ?
C59 C60 1.391(3) . ?
C60 H60 0.9500 . ?
C61 C62 1.535(3) . ?
C61 C63 1.532(3) . ?
C61 C64 1.530(4) . ?
C62 H62A 0.9800 . ?
C62 H62B 0.9800 . ?
C62 H62C 0.9800 . ?
C63 H63A 0.9800 . ?
C63 H63B 0.9800 . ?
C63 H63C 0.9800 . ?
C64 H64A 0.9800 . ?
C64 H64B 0.9800 . ?
C64 H64C 0.9800 . ?
C65 C66 1.392(3) . ?
C65 C70 1.390(3) . ?
C66 C67 1.394(3) . ?
C66 C74 1.526(3) . ?
C67 H67 0.9500 . ?
C67 C68 1.374(4) . ?
C68 H68 0.9500 . ?
C68 C69 1.372(4) . ?
C69 H69 0.9500 . ?
C69 C70 1.388(3) . ?
C70 C71 1.521(6) . ?
C70 C71A 1.524(7) . ?
C71 H71 1.0000 . ?
C71 C72 1.523(7) . ?
C71 C73 1.528(7) . ?
C72 H72A 0.9800 . ?
C72 H72B 0.9800 . ?
C72 H72C 0.9800 . ?
C73 H73A 0.9800 . ?
C73 H73B 0.9800 . ?
C73 H73C 0.9800 . ?
C74 H74 1.0000 . ?
C74 C75 1.481(6) . ?
C74 C76 1.521(5) . ?
C75 H75A 0.9800 . ?
C75 H75B 0.9800 . ?
C75 H75C 0.9800 . ?
C76 H76A 0.9800 . ?
C76 H76B 0.9800 . ?
C76 H76C 0.9800 . ?
C77 C78 1.398(3) . ?
C77 C82 1.408(3) . ?
C78 C79 1.402(3) . ?
C78 C86 1.521(3) . ?
C79 H79 0.9500 . ?
C79 C80 1.384(4) . ?
C80 H80 0.9500 . ?
C80 C81 1.370(4) . ?
C81 H81 0.9500 . ?
C81 C82 1.398(3) . ?
C82 C83 1.514(4) . ?
C83 H83 1.0000 . ?
C83 C84 1.527(4) . ?
C83 C85 1.527(4) . ?
C84 H84A 0.9800 . ?
C84 H84B 0.9800 . ?
C84 H84C 0.9800 . ?
C85 H85A 0.9800 . ?
C85 H85B 0.9800 . ?
C85 H85C 0.9800 . ?
C86 H86 1.0000 . ?
C86 C87 1.535(4) . ?
C86 C88 1.528(4) . ?
C87 H87A 0.9800 . ?
C87 H87B 0.9800 . ?
C87 H87C 0.9800 . ?
C88 H88A 0.9800 . ?
C88 H88B 0.9800 . ?
C88 H88C 0.9800 . ?
C89 C90 1.396(2) . ?
C89 C94 1.373(3) . ?
C90 C91 1.388(3) . ?
C91 H91 0.9500 . ?
C91 C92 1.400(2) . ?
C92 C93 1.384(3) . ?
C92 C95 1.527(3) . ?
C93 H93 0.9500 . ?
C93 C94 1.389(3) . ?
C94 H94 0.9500 . ?
C95 C96 1.535(4) . ?
C95 C97 1.535(3) . ?
C95 C98 1.526(4) . ?
C96 H96A 0.9800 . ?
C96 H96B 0.9800 . ?
C96 H96C 0.9800 . ?
C97 H97A 0.9800 . ?
C97 H97B 0.9800 . ?
C97 H97C 0.9800 . ?
C98 H98A 0.9800 . ?
C98 H98B 0.9800 . ?
C98 H98C 0.9800 . ?
C99 C100 1.396(3) . ?
C99 C104 1.366(3) . ?
C100 C101 1.399(3) . ?
C101 H101 0.9500 . ?
C101 C102 1.395(3) . ?
C102 C103 1.387(3) . ?
C102 C105 1.535(3) . ?
C103 H103 0.9500 . ?
C103 C104 1.394(3) . ?
C104 H104 0.9500 . ?
C105 C106 1.534(3) . ?
C105 C107 1.529(3) . ?
C105 C108 1.532(3) . ?
C106 H10D 0.9800 . ?
C106 H10E 0.9800 . ?
C106 H10F 0.9800 . ?
C107 H10G 0.9800 . ?
C107 H10H 0.9800 . ?
C107 H10I 0.9800 . ?
C108 H10J 0.9800 . ?
C108 H10K 0.9800 . ?
C108 H10L 0.9800 . ?
C109 C110 1.405(3) . ?
C109 C114 1.399(3) . ?
C110 C111 1.393(3) . ?
C110 C118 1.526(3) . ?
C111 H111 0.9500 . ?
C111 C112 1.378(3) . ?
C112 H112 0.9500 . ?
C112 C113 1.380(3) . ?
C113 H113 0.9500 . ?
C113 C114 1.399(3) . ?
C114 C115 1.514(3) . ?
C115 H115 1.0000 . ?
C115 C116 1.508(4) . ?
C115 C117 1.517(4) . ?
C116 H11A 0.9800 . ?
C116 H11B 0.9800 . ?
C116 H11C 0.9800 . ?
C117 H11D 0.9800 . ?
C117 H11E 0.9800 . ?
C117 H11F 0.9800 . ?
C118 H118 1.0000 . ?
C118 C119 1.533(4) . ?
C118 C120 1.522(3) . ?
C119 H11G 0.9800 . ?
C119 H11H 0.9800 . ?
C119 H11I 0.9800 . ?
C120 H12A 0.9800 . ?
C120 H12B 0.9800 . ?
C120 H12C 0.9800 . ?
C121 C122 1.408(3) . ?
C121 C126 1.394(3) . ?
C122 C123 1.395(4) . ?
C122 C130 1.532(5) . ?
C122 C230 1.521(7) . ?
C123 H123 0.9500 . ?
C123 C124 1.383(4) . ?
C124 H124 0.9500 . ?
C124 C125 1.375(4) . ?
C125 H125 0.9500 . ?
C125 C126 1.396(3) . ?
C126 C127 1.516(3) . ?
C127 H127 1.0000 . ?
C127 C128 1.523(4) . ?
C127 C129 1.521(4) . ?
C128 H12D 0.9800 . ?
C128 H12E 0.9800 . ?
C128 H12F 0.9800 . ?
C129 H12G 0.9800 . ?
C129 H12H 0.9800 . ?
C129 H12I 0.9800 . ?
C130 H130 1.0000 . ?
C130 C131 1.542(5) . ?
C130 C132 1.522(6) . ?
C131 H13A 0.9800 . ?
C131 H13B 0.9800 . ?
C131 H13C 0.9800 . ?
C132 H13D 0.9800 . ?
C132 H13E 0.9800 . ?
C132 H13F 0.9800 . ?
C133 C134 1.400(2) . ?
C133 C138 1.371(3) . ?
C134 C135 1.389(3) . ?
C135 H135 0.9500 . ?
C135 C136 1.399(2) . ?
C136 C137 1.388(3) . ?
C136 C139 1.534(3) . ?
C137 H137 0.9500 . ?
C137 C138 1.400(3) . ?
C138 H138 0.9500 . ?
C139 C140 1.530(3) . ?
C139 C141 1.533(3) . ?
C139 C142 1.531(3) . ?
C140 H14A 0.9800 . ?
C140 H14B 0.9800 . ?
C140 H14C 0.9800 . ?
C141 H14D 0.9800 . ?
C141 H14E 0.9800 . ?
C141 H14F 0.9800 . ?
C142 H14G 0.9800 . ?
C142 H14H 0.9800 . ?
C142 H14I 0.9800 . ?
C143 C144 1.400(3) . ?
C143 C148 1.374(3) . ?
C144 C145 1.401(2) . ?
C145 H145 0.9500 . ?
C145 C146 1.400(2) . ?
C146 C147 1.386(3) . ?
C146 C149 1.532(2) . ?
C147 H147 0.9500 . ?
C147 C148 1.394(3) . ?
C148 H148 0.9500 . ?
C149 C150 1.538(3) . ?
C149 C151 1.534(3) . ?
C149 C152 1.535(3) . ?
C150 H15A 0.9800 . ?
C150 H15B 0.9800 . ?
C150 H15C 0.9800 . ?
C151 H15D 0.9800 . ?
C151 H15E 0.9800 . ?
C151 H15F 0.9800 . ?
C152 H15G 0.9800 . ?
C152 H15H 0.9800 . ?
C152 H15I 0.9800 . ?
C153 C154 1.394(3) . ?
C153 C158 1.403(3) . ?
C154 C155 1.391(3) . ?
C154 C162 1.521(3) . ?
C155 H155 0.9500 . ?
C155 C156 1.379(3) . ?
C156 H156 0.9500 . ?
C156 C157 1.377(4) . ?
C157 H157 0.9500 . ?
C157 C158 1.387(3) . ?
C158 C159 1.516(4) . ?
C159 H159 1.0000 . ?
C159 C160 1.506(5) . ?
C159 C161 1.504(6) . ?
C160 H16A 0.9800 . ?
C160 H16B 0.9800 . ?
C160 H16C 0.9800 . ?
C161 H16D 0.9800 . ?
C161 H16E 0.9800 . ?
C161 H16F 0.9800 . ?
C162 H162 1.0000 . ?
C162 C163 1.523(4) . ?
C162 C164 1.519(4) . ?
C163 H16G 0.9800 . ?
C163 H16H 0.9800 . ?
C163 H16I 0.9800 . ?
C164 H16J 0.9800 . ?
C164 H16K 0.9800 . ?
C164 H16L 0.9800 . ?
C165 C166 1.394(3) . ?
C165 C170 1.398(3) . ?
C166 C167 1.398(3) . ?
C166 C174 1.526(4) . ?
C166 C274 1.508(7) . ?
C167 H167 0.9500 . ?
C167 C168 1.372(3) . ?
C168 H168 0.9500 . ?
C168 C169 1.377(3) . ?
C169 H169 0.9500 . ?
C169 C170 1.396(3) . ?
C170 C171 1.529(5) . ?
C170 C271 1.523(8) . ?
C171 H171 1.0000 . ?
C171 C172 1.527(5) . ?
C171 C173 1.531(5) . ?
C172 H17A 0.9800 . ?
C172 H17B 0.9800 . ?
C172 H17C 0.9800 . ?
C173 H17D 0.9800 . ?
C173 H17E 0.9800 . ?
C173 H17F 0.9800 . ?
C174 H174 1.0000 . ?
C174 C175 1.545(5) . ?
C174 C176 1.535(5) . ?
C175 H17G 0.9800 . ?
C175 H17H 0.9800 . ?
C175 H17I 0.9800 . ?
C176 H17J 0.9800 . ?
C176 H17K 0.9800 . ?
C176 H17L 0.9800 . ?
C230 H230 1.0000 . ?
C230 C231 1.528(8) . ?
C230 C232 1.519(7) . ?
C231 H23A 0.9800 . ?
C231 H23B 0.9800 . ?
C231 H23C 0.9800 . ?
C232 H23D 0.9800 . ?
C232 H23E 0.9800 . ?
C232 H23F 0.9800 . ?
C271 H271 1.0000 . ?
C271 C272 1.529(8) . ?
C271 C273 1.530(8) . ?
C272 H27A 0.9800 . ?
C272 H27B 0.9800 . ?
C272 H27C 0.9800 . ?
C273 H27D 0.9800 . ?
C273 H27E 0.9800 . ?
C273 H27F 0.9800 . ?
C274 H274 1.0000 . ?
C274 C275 1.469(7) . ?
C274 C276 1.521(7) . ?
C275 H27G 0.9800 . ?
C275 H27H 0.9800 . ?
C275 H27I 0.9800 . ?
C276 H27J 0.9800 . ?
C276 H27K 0.9800 . ?
C276 H27L 0.9800 . ?
C18A H18D 0.9800 . ?
C18A H18E 0.9800 . ?
C18A H18F 0.9800 . ?
C19A H19D 0.9800 . ?
C19A H19E 0.9800 . ?
C19A H19F 0.9800 . ?
C20A H20D 0.9800 . ?
C20A H20E 0.9800 . ?
C20A H20F 0.9800 . ?
C71A H71A 1.0000 . ?
C71A C72A 1.531(7) . ?
C71A C73A 1.525(7) . ?
C72A H72D 0.9800 . ?
C72A H72E 0.9800 . ?
C72A H72F 0.9800 . ?
C73A H73D 0.9800 . ?
C73A H73E 0.9800 . ?
C73A H73F 0.9800 . ?
C40A H40D 0.9800 . ?
C40A H40E 0.9800 . ?
C40A H40F 0.9800 . ?

loop_
_geom_torsion_atom_site_label_1
_geom_torsion_atom_site_label_2
_geom_torsion_atom_site_label_3
_geom_torsion_atom_site_label_4
_geom_torsion
_geom_torsion_site_symmetry_1
_geom_torsion_site_symmetry_2
_geom_torsion_site_symmetry_3
_geom_torsion_site_symmetry_4
_geom_torsion_publ_flag
O1 C1 C2 N1 -0.3(2) . . . . ?
O1 C1 C2 C3 -178.81(16) . . . . ?
O1 C1 C6 C5 177.39(17) . . . . ?
O1 C11 C12 N2 1.2(3) . . . . ?
O1 C11 C12 C13 -179.10(16) . . . . ?
O1 C11 C16 C15 179.25(18) . . . . ?
N1 C2 C3 C4 -176.53(17) . . . . ?
N1 C21 C22 C23 -175.52(17) . . . . ?
N1 C21 C22 C30 5.2(3) . . . . ?
N1 C21 C26 C25 176.10(17) . . . . ?
N1 C21 C26 C27 0.8(3) . . . . ?
C1 O1 C11 C12 79.4(2) . . . . ?
C1 O1 C11 C16 -101.1(2) . . . . ?
C1 C2 C3 C4 1.9(3) . . . . ?
O2 C45 C46 N3 -2.3(3) . . . . ?
O2 C45 C46 C47 178.78(19) . . . . ?
O2 C45 C50 C49 -178.2(2) . . . . ?
O2 C55 C56 N4 2.0(3) . . . . ?
O2 C55 C56 C57 -178.59(19) . . . . ?
O2 C55 C60 C59 177.8(2) . . . . ?
N2 C12 C13 C14 179.37(19) . . . . ?
N2 C33 C34 C35 -179.09(17) . . . . ?
N2 C33 C34 C42 -0.6(3) . . . . ?
N2 C33 C38 C37 178.35(19) . . . . ?
N2 C33 C38 C39 -3.4(3) . . . . ?
C2 N1 C21 C22 -104.1(2) . . . . ?
C2 N1 C21 C26 79.3(2) . . . . ?
C2 C1 C6 C5 0.0(3) . . . . ?
C2 C3 C4 C5 -1.5(3) . . . . ?
C2 C3 C4 C7 -179.69(18) . . . . ?
O3 C89 C90 N5 -2.2(3) . . . . ?
O3 C89 C90 C91 177.64(17) . . . . ?
O3 C89 C94 C93 -177.4(2) . . . . ?
O3 C99 C100 N6 4.7(3) . . . . ?
O3 C99 C100 C101 -172.96(18) . . . . ?
O3 C99 C104 C103 173.1(2) . . . . ?
N3 C46 C47 C48 -179.6(2) . . . . ?
N3 C65 C66 C67 -179.7(2) . . . . ?
N3 C65 C66 C74 -2.2(4) . . . . ?
N3 C65 C70 C69 178.9(2) . . . . ?
N3 C65 C70 C71 4.7(5) . . . . ?
N3 C65 C70 C71A -6.9(5) . . . . ?
C3 C4 C5 C6 0.2(3) . . . . ?
C3 C4 C7 C8 72.7(2) . . . . ?
C3 C4 C7 C9 -48.3(2) . . . . ?
C3 C4 C7 C10 -167.3(2) . . . . ?
O4 C133 C134 N7 3.1(3) . . . . ?
O4 C133 C134 C135 -177.76(17) . . . . ?
O4 C133 C138 C137 178.7(2) . . . . ?
O4 C143 C144 N8 -0.7(3) . . . . ?
O4 C143 C144 C145 179.63(16) . . . . ?
O4 C143 C148 C147 -179.61(18) . . . . ?
N4 C56 C57 C58 -179.3(2) . . . . ?
N4 C77 C78 C79 -176.03(17) . . . . ?
N4 C77 C78 C86 2.8(3) . . . . ?
N4 C77 C82 C81 175.73(18) . . . . ?
N4 C77 C82 C83 -6.6(3) . . . . ?
C4 C5 C6 C1 0.5(3) . . . . ?
N5 C90 C91 C92 179.50(19) . . . . ?
N5 C109 C110 C111 175.86(17) . . . . ?
N5 C109 C110 C118 -3.8(3) . . . . ?
N5 C109 C114 C113 -175.81(17) . . . . ?
N5 C109 C114 C115 5.4(3) . . . . ?
C5 C4 C7 C8 -105.4(2) . . . . ?
C5 C4 C7 C9 133.6(2) . . . . ?
C5 C4 C7 C10 14.5(3) . . . . ?
N6 C100 C101 C102 -178.1(2) . . . . ?
N6 C121 C122 C123 179.88(18) . . . . ?
N6 C121 C122 C130 2.2(3) . . . . ?
N6 C121 C122 C230 -7.8(5) . . . . ?
N6 C121 C126 C125 -179.27(18) . . . . ?
N6 C121 C126 C127 0.8(3) . . . . ?
C6 C1 C2 N1 177.38(17) . . . . ?
C6 C1 C2 C3 -1.2(3) . . . . ?
N7 C134 C135 C136 177.79(19) . . . . ?
N7 C153 C154 C155 -175.54(17) . . . . ?
N7 C153 C154 C162 2.8(3) . . . . ?
N7 C153 C158 C157 173.87(19) . . . . ?
N7 C153 C158 C159 -9.4(3) . . . . ?
C7 C4 C5 C6 178.41(19) . . . . ?
N8 C144 C145 C146 -179.12(18) . . . . ?
N8 C165 C166 C167 -179.78(17) . . . . ?
N8 C165 C166 C174 -4.5(3) . . . . ?
N8 C165 C166 C274 7.9(5) . . . . ?
N8 C165 C170 C169 -179.76(18) . . . . ?
N8 C165 C170 C171 6.9(4) . . . . ?
N8 C165 C170 C271 -7.1(7) . . . . ?
C11 O1 C1 C2 -168.90(15) . . . . ?
C11 O1 C1 C6 13.6(3) . . . . ?
C11 C12 C13 C14 -0.3(3) . . . . ?
C12 N2 C33 C34 -82.0(2) . . . . ?
C12 N2 C33 C38 98.5(2) . . . . ?
C12 C11 C16 C15 -1.2(3) . . . . ?
C12 C13 C14 C15 -0.9(3) . . . . ?
C12 C13 C14 C17 179.0(2) . . . . ?
C13 C14 C15 C16 1.0(4) . . . . ?
C13 C14 C17 C18 -49.5(4) . . . . ?
C13 C14 C17 C19 -179.7(3) . . . . ?
C13 C14 C17 C20 63.3(3) . . . . ?
C13 C14 C17 C18A -124.5(5) . . . . ?
C13 C14 C17 C19A 128.8(6) . . . . ?
C13 C14 C17 C20A -6.7(7) . . . . ?
C14 C15 C16 C11 0.0(3) . . . . ?
C15 C14 C17 C18 130.4(3) . . . . ?
C15 C14 C17 C19 0.2(4) . . . . ?
C15 C14 C17 C20 -116.8(3) . . . . ?
C15 C14 C17 C18A 55.3(5) . . . . ?
C15 C14 C17 C19A -51.3(6) . . . . ?
C15 C14 C17 C20A 173.2(7) . . . . ?
C16 C11 C12 N2 -178.33(18) . . . . ?
C16 C11 C12 C13 1.4(3) . . . . ?
C17 C14 C15 C16 -178.8(2) . . . . ?
C21 N1 C2 C1 167.96(17) . . . . ?
C21 N1 C2 C3 -13.6(3) . . . . ?
C21 C22 C23 C24 -0.8(3) . . . . ?
C21 C22 C30 C31 76.4(2) . . . . ?
C21 C22 C30 C32 -159.16(19) . . . . ?
C21 C26 C27 C28 -143.6(2) . . . . ?
C21 C26 C27 C29 90.8(2) . . . . ?
C22 C21 C26 C25 -0.3(3) . . . . ?
C22 C21 C26 C27 -175.63(17) . . . . ?
C22 C23 C24 C25 0.0(3) . . . . ?
C23 C22 C30 C31 -102.9(2) . . . . ?
C23 C22 C30 C32 21.5(3) . . . . ?
C23 C24 C25 C26 0.6(3) . . . . ?
C24 C25 C26 C21 -0.5(3) . . . . ?
C24 C25 C26 C27 174.89(19) . . . . ?
C25 C26 C27 C28 41.2(3) . . . . ?
C25 C26 C27 C29 -84.4(2) . . . . ?
C26 C21 C22 C23 0.9(3) . . . . ?
C26 C21 C22 C30 -178.40(17) . . . . ?
C30 C22 C23 C24 178.5(2) . . . . ?
C33 N2 C12 C11 -175.71(17) . . . . ?
C33 N2 C12 C13 4.6(3) . . . . ?
C33 C34 C35 C36 0.5(3) . . . . ?
C33 C34 C42 C43 -96.8(2) . . . . ?
C33 C34 C42 C44 139.3(2) . . . . ?
C33 C38 C39 C40 143.1(4) . . . . ?
C33 C38 C39 C41 -105.5(4) . . . . ?
C33 C38 C39 C40A 114.9(5) . . . . ?
C34 C33 C38 C37 -1.2(3) . . . . ?
C34 C33 C38 C39 177.1(2) . . . . ?
C34 C35 C36 C37 -0.7(4) . . . . ?
C35 C34 C42 C43 81.7(3) . . . . ?
C35 C34 C42 C44 -42.2(3) . . . . ?
C35 C36 C37 C38 -0.1(4) . . . . ?
C36 C37 C38 C33 1.0(4) . . . . ?
C36 C37 C38 C39 -177.3(2) . . . . ?
C37 C38 C39 C40 -38.6(5) . . . . ?
C37 C38 C39 C41 72.7(4) . . . . ?
C37 C38 C39 C40A -66.9(5) . . . . ?
C38 C33 C34 C35 0.5(3) . . . . ?
C38 C33 C34 C42 178.99(18) . . . . ?
C42 C34 C35 C36 -178.0(2) . . . . ?
C45 O2 C55 C56 -77.8(2) . . . . ?
C45 O2 C55 C60 105.1(3) . . . . ?
C45 C46 C47 C48 -0.7(4) . . . . ?
C46 N3 C65 C66 86.3(3) . . . . ?
C46 N3 C65 C70 -91.0(3) . . . . ?
C46 C45 C50 C49 0.4(4) . . . . ?
C46 C47 C48 C49 0.9(4) . . . . ?
C46 C47 C48 C51 179.1(3) . . . . ?
C47 C48 C49 C50 -0.5(5) . . . . ?
C47 C48 C51 C52 -79.4(4) . . . . ?
C47 C48 C51 C53 40.2(4) . . . . ?
C47 C48 C51 C54 157.7(3) . . . . ?
C48 C49 C50 C45 -0.2(5) . . . . ?
C49 C48 C51 C52 98.7(4) . . . . ?
C49 C48 C51 C53 -141.7(3) . . . . ?
C49 C48 C51 C54 -24.3(5) . . . . ?
C50 C45 C46 N3 178.9(2) . . . . ?
C50 C45 C46 C47 0.0(3) . . . . ?
C51 C48 C49 C50 -178.6(3) . . . . ?
C55 O2 C45 C46 153.45(18) . . . . ?
C55 O2 C45 C50 -27.8(3) . . . . ?
C55 C56 C57 C58 1.3(3) . . . . ?
C56 N4 C77 C78 -89.9(3) . . . . ?
C56 N4 C77 C82 92.1(3) . . . . ?
C56 C55 C60 C59 0.7(4) . . . . ?
C56 C57 C58 C59 -0.5(3) . . . . ?
C56 C57 C58 C61 176.5(2) . . . . ?
C57 C58 C59 C60 -0.3(4) . . . . ?
C57 C58 C61 C62 144.0(2) . . . . ?
C57 C58 C61 C63 23.4(3) . . . . ?
C57 C58 C61 C64 -96.7(3) . . . . ?
C58 C59 C60 C55 0.2(4) . . . . ?
C59 C58 C61 C62 -39.1(3) . . . . ?
C59 C58 C61 C63 -159.6(2) . . . . ?
C59 C58 C61 C64 80.2(3) . . . . ?
C60 C55 C56 N4 179.2(2) . . . . ?
C60 C55 C56 C57 -1.4(3) . . . . ?
C61 C58 C59 C60 -177.3(3) . . . . ?
C65 N3 C46 C45 -176.85(19) . . . . ?
C65 N3 C46 C47 2.1(3) . . . . ?
C65 C66 C67 C68 1.4(5) . . . . ?
C65 C66 C74 C75 105.5(4) . . . . ?
C65 C66 C74 C76 -130.3(3) . . . . ?
C65 C70 C71 C72 -127.0(7) . . . . ?
C65 C70 C71 C73 108.0(8) . . . . ?
C65 C70 C71A C72A -84.9(8) . . . . ?
C65 C70 C71A C73A 152.3(6) . . . . ?
C66 C65 C70 C69 1.7(4) . . . . ?
C66 C65 C70 C71 -172.5(4) . . . . ?
C66 C65 C70 C71A 175.9(5) . . . . ?
C66 C67 C68 C69 0.5(5) . . . . ?
C67 C66 C74 C75 -77.1(4) . . . . ?
C67 C66 C74 C76 47.2(4) . . . . ?
C67 C68 C69 C70 -1.3(4) . . . . ?
C68 C69 C70 C65 0.3(4) . . . . ?
C68 C69 C70 C71 174.5(4) . . . . ?
C68 C69 C70 C71A -174.0(5) . . . . ?
C69 C70 C71 C72 58.9(8) . . . . ?
C69 C70 C71 C73 -66.1(8) . . . . ?
C69 C70 C71A C72A 89.2(7) . . . . ?
C69 C70 C71A C73A -33.6(9) . . . . ?
C70 C65 C66 C67 -2.5(4) . . . . ?
C70 C65 C66 C74 175.1(3) . . . . ?
C74 C66 C67 C68 -176.1(3) . . . . ?
C77 N4 C56 C55 -170.3(2) . . . . ?
C77 N4 C56 C57 10.3(4) . . . . ?
C77 C78 C79 C80 0.1(3) . . . . ?
C77 C78 C86 C87 -84.5(3) . . . . ?
C77 C78 C86 C88 149.9(3) . . . . ?
C77 C82 C83 C84 145.8(2) . . . . ?
C77 C82 C83 C85 -90.4(3) . . . . ?
C78 C77 C82 C81 -2.2(3) . . . . ?
C78 C77 C82 C83 175.4(2) . . . . ?
C78 C79 C80 C81 -1.8(3) . . . . ?
C79 C78 C86 C87 94.2(3) . . . . ?
C79 C78 C86 C88 -31.4(3) . . . . ?
C79 C80 C81 C82 1.5(3) . . . . ?
C80 C81 C82 C77 0.5(3) . . . . ?
C80 C81 C82 C83 -177.2(2) . . . . ?
C81 C82 C83 C84 -36.7(3) . . . . ?
C81 C82 C83 C85 87.1(3) . . . . ?
C82 C77 C78 C79 1.9(3) . . . . ?
C82 C77 C78 C86 -179.28(19) . . . . ?
C86 C78 C79 C80 -178.7(2) . . . . ?
C89 O3 C99 C100 -104.0(2) . . . . ?
C89 O3 C99 C104 80.6(3) . . . . ?
C89 C90 C91 C92 -0.3(3) . . . . ?
C90 N5 C109 C110 82.3(2) . . . . ?
C90 N5 C109 C114 -98.4(2) . . . . ?
C90 C89 C94 C93 2.2(3) . . . . ?
C90 C91 C92 C93 2.3(3) . . . . ?
C90 C91 C92 C95 -178.83(19) . . . . ?
C91 C92 C93 C94 -2.2(3) . . . . ?
C91 C92 C95 C96 39.2(3) . . . . ?
C91 C92 C95 C97 157.4(2) . . . . ?
C91 C92 C95 C98 -81.1(3) . . . . ?
C92 C93 C94 C89 0.0(4) . . . . ?
C93 C92 C95 C96 -142.0(2) . . . . ?
C93 C92 C95 C97 -23.8(3) . . . . ?
C93 C92 C95 C98 97.6(2) . . . . ?
C94 C89 C90 N5 178.2(2) . . . . ?
C94 C89 C90 C91 -2.0(3) . . . . ?
C95 C92 C93 C94 179.0(2) . . . . ?
C99 O3 C89 C90 170.74(18) . . . . ?
C99 O3 C89 C94 -9.6(3) . . . . ?
C99 C100 C101 C102 -0.5(3) . . . . ?
C100 N6 C121 C122 -86.1(3) . . . . ?
C100 N6 C121 C126 94.2(2) . . . . ?
C100 C99 C104 C103 -2.1(4) . . . . ?
C100 C101 C102 C103 -1.8(3) . . . . ?
C100 C101 C102 C105 178.0(2) . . . . ?
C101 C102 C103 C104 2.2(4) . . . . ?
C101 C102 C105 C106 -177.6(2) . . . . ?
C101 C102 C105 C107 63.5(3) . . . . ?
C101 C102 C105 C108 -57.0(3) . . . . ?
C102 C103 C104 C99 -0.3(4) . . . . ?
C103 C102 C105 C106 2.2(3) . . . . ?
C103 C102 C105 C107 -116.7(2) . . . . ?
C103 C102 C105 C108 122.8(2) . . . . ?
C104 C99 C100 N6 -179.8(2) . . . . ?
C104 C99 C100 C101 2.5(3) . . . . ?
C105 C102 C103 C104 -177.6(2) . . . . ?
C109 N5 C90 C89 -165.77(18) . . . . ?
C109 N5 C90 C91 14.4(3) . . . . ?
C109 C110 C111 C112 0.5(3) . . . . ?
C109 C110 C118 C119 -150.1(2) . . . . ?
C109 C110 C118 C120 85.5(2) . . . . ?
C109 C114 C115 C116 -117.9(3) . . . . ?
C109 C114 C115 C117 117.6(2) . . . . ?
C110 C109 C114 C113 3.5(3) . . . . ?
C110 C109 C114 C115 -175.30(19) . . . . ?
C110 C111 C112 C113 2.3(3) . . . . ?
C111 C110 C118 C119 30.2(3) . . . . ?
C111 C110 C118 C120 -94.2(2) . . . . ?
C111 C112 C113 C114 -2.2(3) . . . . ?
C112 C113 C114 C109 -0.6(3) . . . . ?
C112 C113 C114 C115 178.2(2) . . . . ?
C113 C114 C115 C116 63.3(4) . . . . ?
C113 C114 C115 C117 -61.2(3) . . . . ?
C114 C109 C110 C111 -3.5(3) . . . . ?
C114 C109 C110 C118 176.84(18) . . . . ?
C118 C110 C111 C112 -179.79(19) . . . . ?
C121 N6 C100 C99 170.1(2) . . . . ?
C121 N6 C100 C101 -12.4(3) . . . . ?
C121 C122 C123 C124 -0.7(3) . . . . ?
C121 C122 C130 C131 -88.4(5) . . . . ?
C121 C122 C130 C132 146.9(5) . . . . ?
C121 C122 C230 C231 -130.9(7) . . . . ?
C121 C122 C230 C232 111.2(8) . . . . ?
C121 C126 C127 C128 -118.0(3) . . . . ?
C121 C126 C127 C129 117.4(2) . . . . ?
C122 C121 C126 C125 1.1(3) . . . . ?
C122 C121 C126 C127 -178.8(2) . . . . ?
C122 C123 C124 C125 1.2(4) . . . . ?
C123 C122 C130 C131 94.0(5) . . . . ?
C123 C122 C130 C132 -30.7(7) . . . . ?
C123 C122 C230 C231 41.2(9) . . . . ?
C123 C122 C230 C232 -76.7(9) . . . . ?
C123 C124 C125 C126 -0.6(4) . . . . ?
C124 C125 C126 C121 -0.6(3) . . . . ?
C124 C125 C126 C127 179.3(2) . . . . ?
C125 C126 C127 C128 62.1(3) . . . . ?
C125 C126 C127 C129 -62.5(3) . . . . ?
C126 C121 C122 C123 -0.5(3) . . . . ?
C126 C121 C122 C130 -178.1(3) . . . . ?
C126 C121 C122 C230 171.8(5) . . . . ?
C130 C122 C123 C124 176.9(3) . . . . ?
C133 O4 C143 C144 -112.02(19) . . . . ?
C133 O4 C143 C148 70.5(3) . . . . ?
C133 C134 C135 C136 -1.3(3) . . . . ?
C134 N7 C153 C154 -96.4(2) . . . . ?
C134 N7 C153 C158 85.3(3) . . . . ?
C134 C133 C138 C137 0.1(3) . . . . ?
C134 C135 C136 C137 0.4(3) . . . . ?
C134 C135 C136 C139 177.80(19) . . . . ?
C135 C136 C137 C138 0.7(3) . . . . ?
C135 C136 C139 C140 -73.1(2) . . . . ?
C135 C136 C139 C141 46.6(3) . . . . ?
C135 C136 C139 C142 167.0(2) . . . . ?
C136 C137 C138 C133 -1.0(4) . . . . ?
C137 C136 C139 C140 104.1(2) . . . . ?
C137 C136 C139 C141 -136.2(2) . . . . ?
C137 C136 C139 C142 -15.8(3) . . . . ?
C138 C133 C134 N7 -178.1(2) . . . . ?
C138 C133 C134 C135 1.0(3) . . . . ?
C139 C136 C137 C138 -176.5(2) . . . . ?
C143 O4 C133 C134 178.93(17) . . . . ?
C143 O4 C133 C138 0.2(3) . . . . ?
C143 C144 C145 C146 0.5(3) . . . . ?
C144 N8 C165 C166 -85.5(2) . . . . ?
C144 N8 C165 C170 95.5(2) . . . . ?
C144 C143 C148 C147 3.0(3) . . . . ?
C144 C145 C146 C147 1.8(3) . . . . ?
C144 C145 C146 C149 -176.73(17) . . . . ?
C145 C146 C147 C148 -1.7(3) . . . . ?
C145 C146 C149 C150 62.1(2) . . . . ?
C145 C146 C149 C151 -177.73(18) . . . . ?
C145 C146 C149 C152 -57.5(2) . . . . ?
C146 C147 C148 C143 -0.6(3) . . . . ?
C147 C146 C149 C150 -116.3(2) . . . . ?
C147 C146 C149 C151 3.8(3) . . . . ?
C147 C146 C149 C152 124.1(2) . . . . ?
C148 C143 C144 N8 176.74(18) . . . . ?
C148 C143 C144 C145 -2.9(3) . . . . ?
C149 C146 C147 C148 176.73(19) . . . . ?
C153 N7 C134 C133 -154.43(19) . . . . ?
C153 N7 C134 C135 26.5(3) . . . . ?
C153 C154 C155 C156 0.9(3) . . . . ?
C153 C154 C162 C163 -91.1(2) . . . . ?
C153 C154 C162 C164 141.9(3) . . . . ?
C153 C158 C159 C160 128.9(3) . . . . ?
C153 C158 C159 C161 -103.4(3) . . . . ?
C154 C153 C158 C157 -4.5(3) . . . . ?
C154 C153 C158 C159 172.3(2) . . . . ?
C154 C155 C156 C157 -2.9(3) . . . . ?
C155 C154 C162 C163 87.2(3) . . . . ?
C155 C154 C162 C164 -39.8(3) . . . . ?
C155 C156 C157 C158 1.1(4) . . . . ?
C156 C157 C158 C153 2.5(4) . . . . ?
C156 C157 C158 C159 -174.3(3) . . . . ?
C157 C158 C159 C160 -54.5(4) . . . . ?
C157 C158 C159 C161 73.2(4) . . . . ?
C158 C153 C154 C155 2.8(3) . . . . ?
C158 C153 C154 C162 -178.8(2) . . . . ?
C162 C154 C155 C156 -177.5(2) . . . . ?
C165 N8 C144 C143 172.06(17) . . . . ?
C165 N8 C144 C145 -8.3(3) . . . . ?
C165 C166 C167 C168 0.1(3) . . . . ?
C165 C166 C174 C175 117.4(3) . . . . ?
C165 C166 C174 C176 -125.8(4) . . . . ?
C165 C166 C274 C275 119.4(11) . . . . ?
C165 C166 C274 C276 -100.5(10) . . . . ?
C165 C170 C171 C172 -144.0(5) . . . . ?
C165 C170 C171 C173 90.3(6) . . . . ?
C165 C170 C271 C272 -122.2(12) . . . . ?
C165 C170 C271 C273 116.0(12) . . . . ?
C166 C165 C170 C169 1.3(3) . . . . ?
C166 C165 C170 C171 -172.0(3) . . . . ?
C166 C165 C170 C271 173.9(7) . . . . ?
C166 C167 C168 C169 0.2(3) . . . . ?
C167 C166 C174 C175 -67.2(4) . . . . ?
C167 C166 C174 C176 49.6(5) . . . . ?
C167 C166 C274 C275 -52.2(13) . . . . ?
C167 C166 C274 C276 87.9(10) . . . . ?
C167 C168 C169 C170 0.2(4) . . . . ?
C168 C169 C170 C165 -1.0(3) . . . . ?
C168 C169 C170 C171 172.3(3) . . . . ?
C168 C169 C170 C271 -173.8(7) . . . . ?
C169 C170 C171 C172 42.8(6) . . . . ?
C169 C170 C171 C173 -82.9(5) . . . . ?
C169 C170 C271 C272 50.4(14) . . . . ?
C169 C170 C271 C273 -71.5(12) . . . . ?
C170 C165 C166 C167 -0.8(3) . . . . ?
C170 C165 C166 C174 174.5(3) . . . . ?
C170 C165 C166 C274 -173.2(4) . . . . ?
C174 C166 C167 C168 -175.5(3) . . . . ?
C230 C122 C123 C124 -173.2(5) . . . . ?
C274 C166 C167 C168 171.2(5) . . . . ?
